data_1517247
loop_
_publ_author_name
'Azuma, Takumi'
'Murata, Akihiro'
'Kobayashi, Yusuke'
'Inokuma, Tsubasa'
'Takemoto, Yoshiji'

_publ_section_title
;
 A Dual Arylboronic Acid-Aminothiourea Catalytic System for the Asymmetric
 Intramolecular Hetero-Michael Reaction of \a,\b-Unsaturated Carboxylic
 Acids.
;
_journal_issue 16
_journal_name_full 'Organic letters'
_journal_page_first 4256
_journal_page_last 4259
_journal_paper_doi 10.1021/ol501954r
_journal_volume 16
_journal_year 2014
_chemical_absolute_configuration 'CHOOSE rm ad rmad syn or unk'
_chemical_formula_moiety 'C21 H23 N O4'
_chemical_formula_sum 'C21 H23 N O4'
_chemical_formula_weight 353.42
_space_group_IT_number 4
_symmetry_cell_setting monoclinic
_symmetry_Int_Tables_number 4
_symmetry_space_group_name_Hall 'P 2yb'
_symmetry_space_group_name_H-M 'P 1 21 1'
_atom_sites_solution_hydrogens geom
_atom_sites_solution_primary direct
_atom_sites_solution_secondary difmap
_cell_angle_alpha 90.0000
_cell_angle_beta 99.6158(17)
_cell_angle_gamma 90.0000
_cell_formula_units_Z 8
_cell_length_a 9.6514(5)
_cell_length_b 13.5727(8)
_cell_length_c 28.8023(14)
_cell_measurement_reflns_used 21653
_cell_measurement_temperature 296
_cell_measurement_theta_max 25.34
_cell_measurement_theta_min 3.00
_cell_volume 3720.0(3)
_computing_cell_refinement 'RAPID AUTO'
_computing_data_collection 'RAPID AUTO (Rigaku, ????)'
_computing_data_reduction 'RAPID AUTO'
_computing_molecular_graphics 'CrystalStructure 4.0'
_computing_publication_material 'CrystalStructure 4.0 (Rigaku, 2010)'
_computing_structure_refinement 'CRYSTALS (Carruthers, et al., 1999)'
_computing_structure_solution 'SIR92 (Altomare, et al., 1994)'
_diffrn_ambient_temperature 296
_diffrn_detector_area_resol_mean 10.000
_diffrn_measured_fraction_theta_full 0.993
_diffrn_measured_fraction_theta_max 0.993
_diffrn_measurement_device_type 'Rigaku R-AXIS RAPID'
_diffrn_measurement_method \w
_diffrn_radiation_type 'Mo K\a'
_diffrn_radiation_wavelength 0.71075
_diffrn_reflns_av_R_equivalents 0.0580
_diffrn_reflns_limit_h_max 11
_diffrn_reflns_limit_h_min -11
_diffrn_reflns_limit_k_max 16
_diffrn_reflns_limit_k_min -16
_diffrn_reflns_limit_l_max 34
_diffrn_reflns_limit_l_min -34
_diffrn_reflns_number 29637
_diffrn_reflns_theta_full 25.34
_diffrn_reflns_theta_max 25.34
_diffrn_standards_number 0
_exptl_absorpt_coefficient_mu 0.087
_exptl_absorpt_correction_T_max 0.991
_exptl_absorpt_correction_T_min 0.631
_exptl_absorpt_correction_type multi-scan
_exptl_absorpt_process_details 'ABSCOR (Rigaku, 1995)'
_exptl_crystal_colour colorless
_exptl_crystal_density_diffrn 1.262
_exptl_crystal_density_method 'not measured'
_exptl_crystal_description prism
_exptl_crystal_F_000 1504.00
_exptl_crystal_size_max 0.100
_exptl_crystal_size_mid 0.100
_exptl_crystal_size_min 0.100
_refine_diff_density_max 1.300
_refine_diff_density_min -1.190
_refine_ls_extinction_coef 160(29)
_refine_ls_extinction_method 'Larson (1970) Crystallographic Computing eq. 22'
_refine_ls_goodness_of_fit_ref 1.079
_refine_ls_hydrogen_treatment constr
_refine_ls_number_parameters 1031
_refine_ls_number_reflns 13361
_refine_ls_R_factor_gt 0.0554
_refine_ls_shift/su_max 0.065
_refine_ls_structure_factor_coef Fsqd
_refine_ls_weighting_details 'w = 1/[0.0010Fo^2^ + 1.0000\s(Fo^2^)]/(4Fo^2^)'
_refine_ls_weighting_scheme calc
_refine_ls_wR_factor_ref 0.1448
_reflns_number_gt 8756
_reflns_number_total 13361
_reflns_threshold_expression F^2^>2.0\s(F^2^)
_cod_data_source_file ol501954r_si_002.cif
_cod_data_source_block azuma140510
_cod_depositor_comments 'Adding full bibliography for 1517247.cif.'
_cod_original_cell_volume 3720.0(4)
_cod_database_code 1517247

loop_
_symmetry_equiv_pos_site_id
_symmetry_equiv_pos_as_xyz
1 +X,+Y,+Z
2 -X,1/2+Y,-Z

loop_
_atom_site_label
_atom_site_type_symbol
_atom_site_fract_x
_atom_site_fract_y
_atom_site_fract_z
_atom_site_U_iso_or_equiv
_atom_site_adp_type
_atom_site_occupancy
_atom_site_symmetry_multiplicity
_atom_site_calc_flag
_atom_site_refinement_flags
O1 O 0.4380(3) 0.1614(2) 1.08772(9) 0.0330(8) Uani 1.0 2 d .
O2 O 0.8712(3) -0.0533(2) 0.35362(8) 0.0320(8) Uani 1.0 2 d .
O3 O 1.0401(3) 0.3813(2) 0.51070(9) 0.0368(9) Uani 1.0 2 d .
O4 O 0.5296(3) 0.0478(3) 0.99668(9) 0.0383(9) Uani 1.0 2 d .
O5 O 0.8601(3) 0.1506(2) 0.91502(9) 0.0354(9) Uani 1.0 2 d .
O6 O 0.6731(3) -0.0043(3) 0.72080(9) 0.0377(8) Uani 1.0 2 d .
O7 O 0.8780(3) 0.0037(2) 0.27869(8) 0.0345(8) Uani 1.0 2 d .
O8 O 0.9307(3) 0.4150(3) 0.77739(8) 0.0372(8) Uani 1.0 2 d .
O9 O 0.8529(3) 0.27180(19) 0.41896(8) 0.0301(8) Uani 1.0 2 d .
O10 O 0.6153(3) 0.4387(2) 1.22258(9) 0.0368(9) Uani 1.0 2 d .
O11 O 0.5207(3) 0.4903(2) 1.14727(9) 0.0340(8) Uani 1.0 2 d .
O12 O 0.4459(3) 0.2768(2) 0.59411(9) 0.0340(8) Uani 1.0 2 d .
O13 O 1.0284(3) 0.0203(3) 0.99626(10) 0.0467(10) Uani 1.0 2 d .
O14 O 0.5433(3) 0.4087(2) 0.51502(10) 0.0417(9) Uani 1.0 2 d .
O16 O 0.5504(3) -0.0534(2) 0.64851(9) 0.0349(9) Uani 1.0 2 d .
O17 O 0.8882(3) 0.4749(2) 0.84893(9) 0.0351(9) Uani 1.0 2 d .
N1 N 0.8293(3) 0.0589(3) 1.02450(10) 0.0301(9) Uani 1.0 2 d .
N2 N 0.2975(3) 0.0793(3) 0.97766(11) 0.0313(10) Uani 1.0 2 d .
N18 N 0.8278(3) 0.3469(3) 0.52986(10) 0.0309(10) Uani 1.0 2 d .
N20 N 0.3156(3) 0.3728(3) 0.48623(10) 0.0298(10) Uani 1.0 2 d .
C1 C 0.8987(4) 0.0265(3) 0.99085(13) 0.0329(12) Uani 1.0 2 d .
C21 C 0.8706(4) 0.0481(3) 0.35408(13) 0.0265(11) Uani 1.0 2 d .
C22 C 0.8655(4) 0.1100(3) 0.39087(13) 0.0289(11) Uani 1.0 2 d .
C24 C 0.8751(4) 0.1811(3) 0.29946(13) 0.0291(11) Uani 1.0 2 d .
C25 C 0.9649(4) 0.2441(3) 1.12056(13) 0.0324(12) Uani 1.0 2 d .
C26 C 1.1304(4) 0.1131(3) 0.71035(13) 0.0329(12) Uani 1.0 2 d .
C27 C 0.8832(4) 0.3750(3) 0.41340(12) 0.0276(11) Uani 1.0 2 d .
C28 C 0.9435(4) 0.1970(3) 0.56934(13) 0.0303(11) Uani 1.0 2 d .
C29 C 0.8360(4) 0.4260(3) 0.45486(12) 0.0314(11) Uani 1.0 2 d .
C30 C 0.9096(4) 0.3847(3) 0.50076(12) 0.0295(12) Uani 1.0 2 d .
C31 C 0.9346(4) 0.2388(3) 0.79987(13) 0.0310(12) Uani 1.0 2 d .
C32 C 0.8684(4) 0.2480(3) 0.33600(13) 0.0278(11) Uani 1.0 2 d .
C33 C 0.8769(4) 0.3117(3) 0.88661(13) 0.0322(12) Uani 1.0 2 d .
C34 C 0.4877(4) 0.2240(3) 1.12463(13) 0.0294(12) Uani 1.0 2 d .
C35 C 0.9321(4) 0.1129(3) 0.64749(13) 0.0341(12) Uani 1.0 2 d .
C36 C 0.3752(4) 0.2263(3) 0.93626(12) 0.0314(12) Uani 1.0 2 d .
C37 C 0.4728(4) 0.3244(3) 1.11332(14) 0.0293(12) Uani 1.0 2 d .
C38 C 0.5494(4) 0.0478(3) 0.65128(13) 0.0288(12) Uani 1.0 2 d .
C39 C 0.4622(4) 0.0236(3) 1.14279(12) 0.0321(12) Uani 1.0 2 d .
C40 C 0.4082(4) 0.0445(3) 1.00637(13) 0.0330(12) Uani 1.0 2 d .
C41 C 0.8628(4) 0.2119(3) 0.38128(13) 0.0275(11) Uani 1.0 2 d .
C42 C 0.2363(4) 0.1647(3) 0.35499(13) 0.0349(12) Uani 1.0 2 d .
C43 C 0.4930(4) 0.1134(3) 0.61706(13) 0.0316(12) Uani 1.0 2 d .
C44 C 0.9387(5) 0.0622(3) 0.83060(14) 0.0386(13) Uani 1.0 2 d .
C45 C 0.4184(4) 0.4039(3) 0.51999(13) 0.0302(12) Uani 1.0 2 d .
C46 C 0.3918(4) 0.2580(3) 0.88641(12) 0.0291(11) Uani 1.0 2 d .
C47 C 0.5291(5) 0.2621(3) 0.82357(13) 0.0356(12) Uani 1.0 2 d .
C48 C 0.8060(4) -0.0047(4) 0.94585(12) 0.0348(12) Uani 1.0 2 d .
C49 C 0.3340(4) 0.2243(3) 0.43702(13) 0.0333(12) Uani 1.0 2 d .
C50 C 0.5721(4) 0.3580(3) 1.19462(13) 0.0292(12) Uani 1.0 2 d .
C51 C 0.8756(4) 0.0829(3) 0.30909(12) 0.0262(11) Uani 1.0 2 d .
C52 C 1.1683(4) 0.2627(3) 1.18169(14) 0.0361(12) Uani 1.0 2 d .
C53 C 0.8933(4) 0.3727(3) 0.84990(13) 0.0290(12) Uani 1.0 2 d .
C54 C 0.5438(4) 0.1905(3) 1.16943(14) 0.0304(12) Uani 1.0 2 d .
C55 C 1.0882(4) 0.3090(4) 1.21001(14) 0.0332(12) Uani 1.0 2 d .
C56 C 0.5899(4) 0.2467(3) 0.67085(12) 0.0292(11) Uani 1.0 2 d .
C57 C 0.9206(4) 0.3367(3) 0.80796(13) 0.0303(12) Uani 1.0 2 d .
C58 C 1.0084(4) 0.1631(3) 0.61809(13) 0.0289(11) Uani 1.0 2 d .
C59 C 0.6448(4) 0.1754(3) 0.70485(14) 0.0327(12) Uani 1.0 2 d .
C60 C 0.3417(4) 0.3364(3) 0.44096(13) 0.0344(12) Uani 1.0 2 d .
C61 C 0.5158(4) 0.2405(3) 0.87046(13) 0.0291(11) Uani 1.0 2 d .
C62 C 1.2080(4) 0.1632(3) 0.68186(13) 0.0336(12) Uani 1.0 2 d .
C63 C 0.3512(4) 0.1942(3) 0.38789(13) 0.0313(12) Uani 1.0 2 d .
C64 C 0.8090(4) 0.4124(3) 0.36596(12) 0.0290(11) Uani 1.0 2 d .
C65 C 0.2498(4) 0.1397(3) 0.30930(13) 0.0352(12) Uani 1.0 2 d .
C66 C 0.4971(4) 0.1709(3) 0.32763(13) 0.0323(12) Uani 1.0 2 d .
C67 C 0.4774(4) 0.0587(3) 1.09408(12) 0.0285(11) Uani 1.0 2 d .
C68 C 0.3862(4) 0.0055(3) 1.05378(12) 0.0316(11) Uani 1.0 2 d .
C69 C 0.8855(4) 0.2107(3) 0.87830(12) 0.0278(11) Uani 1.0 2 d .
C70 C 0.8863(4) 0.2915(3) 1.14961(13) 0.0352(12) Uani 1.0 2 d .
C71 C 0.8655(4) 0.3578(3) 0.32676(13) 0.0330(12) Uani 1.0 2 d .
C72 C 0.8999(4) 0.0982(4) 1.06943(13) 0.0378(13) Uani 1.0 2 d .
C73 C 1.1084(4) 0.2302(3) 1.13671(14) 0.0349(12) Uani 1.0 2 d .
C74 C 0.5583(4) 0.0813(3) 1.17907(13) 0.0332(12) Uani 1.0 2 d .
C75 C 0.9100(5) -0.0781(4) 0.30902(13) 0.0388(13) Uani 1.0 2 d .
C76 C 0.4818(4) 0.1964(3) 0.37280(14) 0.0317(12) Uani 1.0 2 d .
C77 C 0.6041(5) -0.0858(4) 0.69561(14) 0.0413(13) Uani 1.0 2 d .
C78 C 0.3093(4) 0.1222(3) 0.93180(13) 0.0350(12) Uani 1.0 2 d .
C79 C 0.5538(5) 0.5209(4) 1.19570(13) 0.0387(13) Uani 1.0 2 d .
C80 C 0.9921(4) 0.0881(4) 0.69343(14) 0.0358(12) Uani 1.0 2 d .
C81 C 0.2924(4) 0.3204(4) 0.80920(13) 0.0421(13) Uani 1.0 2 d .
C82 C 0.3713(4) 0.4352(3) 0.56530(12) 0.0347(12) Uani 1.0 2 d .
C83 C 1.1475(4) 0.1879(3) 0.63599(14) 0.0310(12) Uani 1.0 2 d .
C84 C 0.8324(5) 0.1284(4) 0.54264(14) 0.0431(13) Uani 1.0 2 d .
C85 C 0.3806(4) 0.1428(3) 0.29536(13) 0.0323(12) Uani 1.0 2 d .
C86 C 0.9196(4) 0.1726(3) 0.83667(13) 0.0282(11) Uani 1.0 2 d .
C87 C 0.6179(5) 0.3553(4) 0.67901(14) 0.0402(13) Uani 1.0 2 d .
C88 C 0.5870(4) 0.2595(3) 1.20545(13) 0.0302(12) Uani 1.0 2 d .
C89 C 0.5115(4) 0.2135(3) 0.62882(13) 0.0298(12) Uani 1.0 2 d .
C90 C 0.9468(4) 0.3239(4) 1.19407(13) 0.0363(13) Uani 1.0 2 d .
C91 C 0.8973(4) 0.2095(4) 1.07191(13) 0.0366(13) Uani 1.0 2 d .
C92 C 0.8376(6) 0.0465(4) 0.90217(16) 0.0590(17) Uani 1.0 2 d .
C93 C 0.8863(4) 0.3007(4) 0.57424(13) 0.0359(13) Uani 1.0 2 d .
C94 C 0.5162(4) 0.3892(3) 1.14934(14) 0.0315(12) Uani 1.0 2 d .
C95 C 0.2806(4) 0.2984(4) 0.85546(13) 0.0391(13) Uani 1.0 2 d .
C96 C 0.4396(5) 0.3790(4) 0.60896(15) 0.0468(14) Uani 1.0 2 d .
C97 C 0.6220(4) 0.0786(4) 0.69444(13) 0.0301(12) Uani 1.0 2 d .
C98 C 0.2903(5) 0.2981(4) 0.96161(14) 0.0431(14) Uani 1.0 2 d .
C99 C 0.4171(4) 0.3011(4) 0.79337(14) 0.0374(13) Uani 1.0 2 d .
C100 C 0.4319(6) 0.1736(4) 0.47478(15) 0.0573(16) Uani 1.0 2 d .
C101 C 0.9586(5) 0.2565(4) 1.03316(14) 0.0530(15) Uani 1.0 2 d .
C102 C 0.5786(5) 0.4135(4) 0.63261(16) 0.0534(15) Uani 1.0 2 d .
C103 C 0.9308(5) 0.5016(4) 0.80542(14) 0.0499(15) Uani 1.0 2 d .
C104 C 0.9347(7) 0.0084(4) 0.87623(19) 0.082(3) Uani 1.0 2 d .
H2 H 0.7389 0.0582 1.0190 0.0359 Uiso 1.0 2 calc R
H3 H 0.7380 0.3510 0.5221 0.0376 Uiso 1.0 2 calc R
H4 H 0.2307 0.3730 0.4917 0.0361 Uiso 1.0 2 calc R
H5 H 0.8645 0.0863 0.4211 0.0350 Uiso 1.0 2 calc R
H6 H 0.8776 0.2033 0.2691 0.0346 Uiso 1.0 2 calc R
H7 H 1.1707 0.0966 0.7410 0.0392 Uiso 1.0 2 calc R
H8 H 0.9847 0.3841 0.4153 0.0331 Uiso 1.0 2 calc R
H9 H 1.0199 0.2023 0.5509 0.0365 Uiso 1.0 2 calc R
H10 H 0.8581 0.4964 0.4540 0.0379 Uiso 1.0 2 calc R
H11 H 0.7344 0.4175 0.4528 0.0378 Uiso 1.0 2 calc R
H12 H 0.9549 0.2166 0.7712 0.0375 Uiso 1.0 2 calc R
H13 H 0.8603 0.3363 0.9153 0.0393 Uiso 1.0 2 calc R
H14 H 0.8390 0.0965 0.6362 0.0409 Uiso 1.0 2 calc R
H15 H 0.4697 0.2212 0.9549 0.0374 Uiso 1.0 2 calc R
H16 H 0.4366 0.3459 1.0831 0.0354 Uiso 1.0 2 calc R
H17 H 0.3653 0.0346 1.1476 0.0393 Uiso 1.0 2 calc R
H18 H 0.4843 -0.0469 1.1459 0.0393 Uiso 1.0 2 calc R
H19 H 0.1486 0.1611 0.3642 0.0427 Uiso 1.0 2 calc R
H20 H 0.4440 0.0922 0.5882 0.0378 Uiso 1.0 2 calc R
H21 H 0.8613 0.0376 0.8071 0.0476 Uiso 1.0 2 calc R
H22 H 1.0280 0.0518 0.8194 0.0476 Uiso 1.0 2 calc R
H23 H 0.6141 0.2507 0.8133 0.0444 Uiso 1.0 2 calc R
H24 H 0.8172 -0.0758 0.9416 0.0422 Uiso 1.0 2 calc R
H25 H 0.7087 0.0095 0.9493 0.0425 Uiso 1.0 2 calc R
H26 H 0.2387 0.2053 0.4410 0.0404 Uiso 1.0 2 calc R
H27 H 1.2639 0.2534 1.1922 0.0420 Uiso 1.0 2 calc R
H28 H 1.1284 0.3289 1.2402 0.0392 Uiso 1.0 2 calc R
H29 H 0.6959 0.1948 0.7337 0.0389 Uiso 1.0 2 calc R
H30 H 0.2715 0.3683 0.4172 0.0417 Uiso 1.0 2 calc R
H31 H 0.4353 0.3607 0.4378 0.0414 Uiso 1.0 2 calc R
H32 H 0.5915 0.2145 0.8910 0.0347 Uiso 1.0 2 calc R
H33 H 1.3013 0.1787 0.6933 0.0397 Uiso 1.0 2 calc R
H34 H 0.7082 0.3988 0.3633 0.0342 Uiso 1.0 2 calc R
H35 H 0.8237 0.4836 0.3638 0.0344 Uiso 1.0 2 calc R
H36 H 0.1710 0.1210 0.2879 0.0418 Uiso 1.0 2 calc R
H37 H 0.5851 0.1733 0.3186 0.0395 Uiso 1.0 2 calc R
H38 H 0.5758 0.0510 1.0902 0.0341 Uiso 1.0 2 calc R
H39 H 0.2874 0.0150 1.0568 0.0378 Uiso 1.0 2 calc R
H40 H 0.4085 -0.0649 1.0554 0.0378 Uiso 1.0 2 calc R
H41 H 0.7904 0.2998 1.1393 0.0415 Uiso 1.0 2 calc R
H42 H 0.9611 0.3813 0.3261 0.0398 Uiso 1.0 2 calc R
H43 H 0.8061 0.3714 0.2964 0.0394 Uiso 1.0 2 calc R
H44 H 0.8526 0.0688 1.0937 0.0441 Uiso 1.0 2 calc R
H45 H 0.9970 0.0744 1.0735 0.0441 Uiso 1.0 2 calc R
H46 H 1.1633 0.1990 1.1175 0.0418 Uiso 1.0 2 calc R
H47 H 0.5350 0.0664 1.2102 0.0408 Uiso 1.0 2 calc R
H48 H 0.6549 0.0604 1.1780 0.0405 Uiso 1.0 2 calc R
H49 H 1.0109 -0.0920 0.3132 0.0473 Uiso 1.0 2 calc R
H50 H 0.8573 -0.1363 0.2959 0.0474 Uiso 1.0 2 calc R
H51 H 0.5604 0.2154 0.3942 0.0368 Uiso 1.0 2 calc R
H52 H 0.6685 -0.1410 0.6940 0.0493 Uiso 1.0 2 calc R
H53 H 0.5245 -0.1080 0.7100 0.0493 Uiso 1.0 2 calc R
H54 H 0.3657 0.0753 0.9170 0.0415 Uiso 1.0 2 calc R
H55 H 0.2136 0.1235 0.9139 0.0417 Uiso 1.0 2 calc R
H56 H 0.4680 0.5411 1.2071 0.0453 Uiso 1.0 2 calc R
H57 H 0.6203 0.5760 1.1987 0.0455 Uiso 1.0 2 calc R
H58 H 0.9399 0.0545 0.7127 0.0441 Uiso 1.0 2 calc R
H59 H 0.2170 0.3479 0.7891 0.0492 Uiso 1.0 2 calc R
H60 H 0.3917 0.5056 0.5699 0.0413 Uiso 1.0 2 calc R
H61 H 0.2695 0.4247 0.5612 0.0412 Uiso 1.0 2 calc R
H62 H 1.1998 0.2221 0.6169 0.0379 Uiso 1.0 2 calc R
H63 H 0.7542 0.1222 0.5602 0.0503 Uiso 1.0 2 calc R
H64 H 0.7977 0.1556 0.5113 0.0505 Uiso 1.0 2 calc R
H65 H 0.8736 0.0633 0.5393 0.0505 Uiso 1.0 2 calc R
H66 H 0.3902 0.1256 0.2648 0.0387 Uiso 1.0 2 calc R
H67 H 0.5628 0.3788 0.7024 0.0477 Uiso 1.0 2 calc R
H68 H 0.7183 0.3632 0.6913 0.0477 Uiso 1.0 2 calc R
H69 H 0.6241 0.2387 1.2357 0.0363 Uiso 1.0 2 calc R
H70 H 0.8925 0.3574 1.2128 0.0445 Uiso 1.0 2 calc R
H71 H 0.7984 0.2296 1.0676 0.0431 Uiso 1.0 2 calc R
H72 H 0.7497 0.0449 0.8796 0.0750 Uiso 1.0 2 calc R
H73 H 0.9606 0.3451 0.5892 0.0436 Uiso 1.0 2 calc R
H74 H 0.8105 0.2993 0.5930 0.0438 Uiso 1.0 2 calc R
H75 H 0.1961 0.3107 0.8659 0.0473 Uiso 1.0 2 calc R
H76 H 0.3763 0.3824 0.6322 0.0545 Uiso 1.0 2 calc R
H77 H 0.1950 0.3028 0.9436 0.0524 Uiso 1.0 2 calc R
H78 H 0.2857 0.2741 0.9934 0.0525 Uiso 1.0 2 calc R
H79 H 0.3346 0.3632 0.9636 0.0525 Uiso 1.0 2 calc R
H80 H 0.4249 0.3140 0.7622 0.0445 Uiso 1.0 2 calc R
H81 H 0.5288 0.1894 0.4713 0.0695 Uiso 1.0 2 calc R
H82 H 0.4148 0.1959 0.5057 0.0691 Uiso 1.0 2 calc R
H83 H 0.4177 0.1022 0.4722 0.0695 Uiso 1.0 2 calc R
H84 H 1.0581 0.2382 1.0371 0.0627 Uiso 1.0 2 calc R
H85 H 0.9102 0.2333 1.0025 0.0628 Uiso 1.0 2 calc R
H86 H 0.9504 0.3284 1.0348 0.0628 Uiso 1.0 2 calc R
H87 H 0.5723 0.4847 0.6377 0.0637 Uiso 1.0 2 calc R
H88 H 0.6439 0.4011 0.6106 0.0637 Uiso 1.0 2 calc R
H89 H 1.0258 0.5294 0.8115 0.0619 Uiso 1.0 2 calc R
H90 H 0.8658 0.5501 0.7886 0.0617 Uiso 1.0 2 calc R
H91 H 0.9160 -0.0622 0.8718 0.1059 Uiso 1.0 2 calc R
H92 H 1.0238 0.0174 0.8977 0.1063 Uiso 1.0 2 calc R
H1 H 0.2162 0.0765 0.9860 0.0376 Uiso 1.0 2 calc R

loop_
_atom_site_aniso_label
_atom_site_aniso_U_11
_atom_site_aniso_U_22
_atom_site_aniso_U_33
_atom_site_aniso_U_12
_atom_site_aniso_U_13
_atom_site_aniso_U_23
O1 0.0373(15) 0.0268(17) 0.0344(15) 0.0010(13) 0.0043(13) 0.0015(14)
O2 0.0367(15) 0.0287(19) 0.0317(15) 0.0014(13) 0.0084(13) 0.0001(13)
O3 0.0194(14) 0.048(2) 0.0419(16) -0.0022(13) 0.0010(12) -0.0034(15)
O4 0.0219(14) 0.053(2) 0.0419(16) 0.0038(13) 0.0111(12) 0.0003(15)
O5 0.0509(17) 0.0262(18) 0.0301(15) -0.0008(13) 0.0095(13) -0.0029(13)
O6 0.0407(16) 0.0329(18) 0.0366(15) 0.0043(14) -0.0022(13) 0.0018(14)
O7 0.0426(16) 0.0294(18) 0.0325(15) 0.0052(14) 0.0091(13) 0.0000(14)
O8 0.0452(16) 0.0345(19) 0.0320(15) -0.0035(14) 0.0065(13) 0.0028(14)
O9 0.0387(15) 0.0261(17) 0.0266(14) 0.0011(12) 0.0083(12) 0.0006(13)
O10 0.0414(16) 0.0333(19) 0.0343(15) 0.0006(14) 0.0023(13) -0.0010(14)
O11 0.0363(15) 0.0309(18) 0.0338(16) 0.0035(14) 0.0033(13) 0.0005(13)
O12 0.0488(17) 0.0237(17) 0.0279(14) -0.0034(13) 0.0020(13) -0.0060(13)
O13 0.0240(15) 0.046(3) 0.071(2) 0.0001(13) 0.0122(14) 0.0066(17)
O14 0.0256(15) 0.0388(19) 0.0617(19) 0.0007(13) 0.0103(14) -0.0004(16)
O16 0.0376(16) 0.0315(19) 0.0332(16) -0.0013(13) -0.0014(13) -0.0010(14)
O17 0.0402(16) 0.0307(19) 0.0356(16) 0.0004(13) 0.0095(13) 0.0014(13)
N1 0.0211(15) 0.036(3) 0.0322(18) -0.0050(15) 0.0021(14) -0.0025(16)
N2 0.0200(16) 0.036(3) 0.0378(19) -0.0008(15) 0.0050(14) 0.0064(16)
N18 0.0263(16) 0.035(3) 0.0324(18) 0.0048(15) 0.0076(15) 0.0046(16)
N20 0.0289(17) 0.031(2) 0.0303(18) -0.0003(15) 0.0076(15) -0.0038(16)
C1 0.033(3) 0.027(3) 0.041(3) -0.0032(18) 0.013(2) 0.0056(19)
C21 0.0179(18) 0.026(3) 0.035(3) -0.0014(17) 0.0036(17) 0.0036(19)
C22 0.027(2) 0.028(3) 0.033(3) 0.0027(18) 0.0091(17) 0.0030(19)
C24 0.0239(19) 0.034(3) 0.029(3) 0.0023(17) 0.0025(17) 0.0070(19)
C25 0.031(2) 0.030(3) 0.035(3) 0.0005(18) 0.0014(18) -0.0005(19)
C26 0.036(3) 0.032(3) 0.029(3) 0.0097(19) 0.0029(19) 0.004(2)
C27 0.028(2) 0.020(3) 0.036(3) 0.0007(17) 0.0072(17) 0.0063(18)
C28 0.0279(19) 0.035(3) 0.028(2) 0.0023(18) 0.0050(17) 0.0014(19)
C29 0.035(2) 0.025(3) 0.035(2) -0.0008(18) 0.0070(18) 0.0019(19)
C30 0.030(3) 0.029(3) 0.029(2) 0.0016(18) 0.0058(18) -0.0044(18)
C31 0.031(2) 0.037(3) 0.026(2) -0.0031(19) 0.0070(18) -0.0031(19)
C32 0.0238(19) 0.026(3) 0.032(2) 0.0053(17) 0.0021(17) 0.0061(19)
C33 0.038(3) 0.029(3) 0.031(3) 0.0005(19) 0.0099(19) -0.003(2)
C34 0.029(2) 0.032(3) 0.027(3) -0.0032(18) 0.0034(18) -0.0006(19)
C35 0.027(2) 0.040(3) 0.035(3) -0.0007(19) 0.0054(18) 0.001(2)
C36 0.028(2) 0.035(3) 0.032(3) 0.0017(18) 0.0036(18) 0.0006(19)
C37 0.032(2) 0.025(3) 0.031(3) 0.0020(18) 0.0070(18) 0.006(2)
C38 0.028(2) 0.025(3) 0.035(3) 0.0000(17) 0.0086(18) -0.0014(19)
C39 0.038(3) 0.027(3) 0.033(2) 0.0047(18) 0.0111(18) 0.0070(19)
C40 0.033(3) 0.028(3) 0.040(3) 0.0013(19) 0.0104(19) -0.002(2)
C41 0.0245(19) 0.032(3) 0.026(2) -0.0037(18) 0.0037(17) -0.0019(19)
C42 0.032(2) 0.040(3) 0.034(3) -0.006(2) 0.0115(19) -0.006(2)
C43 0.034(2) 0.036(3) 0.024(2) -0.0061(19) 0.0038(18) -0.005(2)
C44 0.047(3) 0.036(3) 0.036(3) -0.004(2) 0.016(2) -0.006(2)
C45 0.028(2) 0.026(3) 0.037(3) 0.0024(17) 0.0077(18) 0.0010(19)
C46 0.027(2) 0.030(3) 0.029(2) 0.0014(18) 0.0030(18) -0.0006(19)
C47 0.044(3) 0.029(3) 0.038(3) -0.006(2) 0.019(2) -0.007(2)
C48 0.040(3) 0.032(3) 0.034(3) 0.000(2) 0.0095(19) -0.002(2)
C49 0.032(2) 0.033(3) 0.037(3) -0.0031(19) 0.0092(19) -0.002(2)
C50 0.025(2) 0.029(3) 0.034(3) -0.0007(17) 0.0059(18) 0.003(2)
C51 0.0239(19) 0.029(3) 0.025(2) -0.0011(17) 0.0023(17) 0.0007(18)
C52 0.031(3) 0.029(3) 0.044(3) -0.0034(19) -0.003(2) 0.002(3)
C53 0.028(2) 0.021(3) 0.037(3) -0.0004(17) 0.0030(18) -0.0014(19)
C54 0.0227(19) 0.031(3) 0.038(3) 0.0044(17) 0.0060(18) 0.011(2)
C55 0.029(2) 0.038(3) 0.030(3) -0.0053(19) -0.0008(19) 0.003(2)
C56 0.028(2) 0.036(3) 0.024(2) -0.0019(18) 0.0054(17) -0.0052(19)
C57 0.028(2) 0.035(3) 0.028(3) -0.0025(18) 0.0033(18) 0.0029(19)
C58 0.032(2) 0.021(3) 0.034(3) 0.0047(17) 0.0060(18) 0.0012(18)
C59 0.0225(19) 0.041(3) 0.034(3) -0.0019(19) 0.0023(18) -0.008(2)
C60 0.036(3) 0.037(3) 0.030(3) 0.0064(19) 0.0065(19) -0.0034(19)
C61 0.031(2) 0.028(3) 0.028(2) 0.0024(18) 0.0030(18) 0.0019(18)
C62 0.029(2) 0.032(3) 0.039(3) -0.0004(19) 0.0013(19) -0.006(2)
C63 0.033(2) 0.029(3) 0.034(3) -0.0009(18) 0.0111(19) 0.0023(19)
C64 0.027(2) 0.026(3) 0.032(2) 0.0023(17) 0.0017(17) 0.0036(18)
C65 0.029(2) 0.043(3) 0.032(3) 0.0000(19) 0.0008(18) -0.003(2)
C66 0.029(2) 0.034(3) 0.036(3) 0.0012(19) 0.0121(19) -0.001(2)
C67 0.0246(19) 0.027(3) 0.034(2) 0.0028(17) 0.0055(17) 0.0041(19)
C68 0.030(2) 0.027(3) 0.038(3) 0.0012(18) 0.0042(18) 0.002(2)
C69 0.029(2) 0.028(3) 0.026(2) -0.0025(18) 0.0036(17) 0.0025(18)
C70 0.028(2) 0.040(3) 0.036(3) -0.0010(19) -0.0002(19) 0.000(2)
C71 0.034(3) 0.029(3) 0.036(3) 0.0010(18) 0.0064(19) 0.0075(19)
C72 0.036(3) 0.038(3) 0.036(3) -0.009(2) -0.0028(19) 0.000(2)
C73 0.038(3) 0.028(3) 0.039(3) 0.0036(19) 0.007(2) -0.002(2)
C74 0.034(3) 0.038(3) 0.030(2) 0.0053(19) 0.0104(18) 0.0053(19)
C75 0.054(3) 0.032(3) 0.032(3) 0.002(3) 0.013(2) 0.002(2)
C76 0.023(2) 0.032(3) 0.037(3) -0.0030(18) -0.0043(18) 0.003(2)
C77 0.051(3) 0.032(3) 0.040(3) 0.003(3) 0.006(2) 0.003(3)
C78 0.030(2) 0.043(3) 0.031(3) -0.0073(19) 0.0012(18) 0.001(2)
C79 0.044(3) 0.035(3) 0.035(3) 0.001(2) -0.001(2) -0.002(2)
C80 0.036(3) 0.038(3) 0.036(3) 0.004(2) 0.0129(19) 0.004(2)
C81 0.026(2) 0.063(4) 0.035(3) -0.003(2) -0.0041(19) 0.011(3)
C82 0.037(3) 0.028(3) 0.038(3) -0.0078(19) 0.0045(19) -0.002(2)
C83 0.030(2) 0.025(3) 0.039(3) -0.0003(18) 0.0105(19) -0.0005(19)
C84 0.045(3) 0.038(3) 0.043(3) -0.005(2) -0.002(2) -0.004(3)
C85 0.031(2) 0.037(3) 0.029(3) 0.0020(19) 0.0057(18) -0.0005(19)
C86 0.0260(19) 0.029(3) 0.029(2) -0.0015(17) 0.0043(17) -0.0073(19)
C87 0.044(3) 0.036(3) 0.039(3) 0.003(2) 0.003(2) -0.006(2)
C88 0.022(2) 0.041(3) 0.028(2) 0.0010(18) 0.0041(17) 0.003(2)
C89 0.029(2) 0.025(3) 0.034(3) -0.0009(18) 0.0038(18) -0.005(2)
C90 0.041(3) 0.037(3) 0.034(3) 0.001(2) 0.012(2) 0.002(2)
C91 0.034(3) 0.036(3) 0.038(3) -0.002(2) -0.0012(19) -0.009(2)
C92 0.111(5) 0.026(3) 0.049(3) -0.009(3) 0.039(4) -0.006(3)
C93 0.031(2) 0.046(3) 0.033(3) 0.009(2) 0.0099(18) 0.003(2)
C94 0.028(2) 0.025(3) 0.044(3) 0.0016(18) 0.0102(19) 0.005(2)
C95 0.027(2) 0.054(4) 0.037(3) 0.001(2) 0.0086(19) 0.004(3)
C96 0.059(3) 0.030(3) 0.047(3) 0.002(3) -0.006(3) -0.002(3)
C97 0.0244(19) 0.039(3) 0.026(2) -0.0003(19) 0.0033(17) 0.001(2)
C98 0.055(3) 0.039(3) 0.037(3) 0.003(3) 0.013(3) -0.003(2)
C99 0.036(3) 0.043(3) 0.032(3) -0.008(2) 0.003(2) 0.000(2)
C100 0.087(4) 0.044(4) 0.042(3) 0.017(3) 0.014(3) 0.003(3)
C101 0.072(4) 0.039(4) 0.045(3) -0.011(3) 0.003(3) 0.003(3)
C102 0.043(3) 0.048(4) 0.068(3) -0.003(3) 0.006(3) -0.004(3)
C103 0.079(4) 0.036(3) 0.039(3) 0.001(3) 0.022(3) 0.007(3)
C104 0.146(6) 0.040(4) 0.079(4) -0.004(4) 0.069(5) -0.002(3)

loop_
_atom_type_symbol
_atom_type_description
_atom_type_scat_dispersion_real
_atom_type_scat_dispersion_imag
_atom_type_scat_source
C C 0.0033 0.0016
;
International Tables for Crystallography
(1992, Vol. C, Tables 4.2.6.8 and 6.1.1.4)
;
H H 0.0000 0.0000
;
International Tables for Crystallography
(1992, Vol. C, Table 6.1.1.4)
;
O O 0.0106 0.0060
;
International Tables for Crystallography
(1992, Vol. C, Tables 4.2.6.8 and 6.1.1.4)
;
N N 0.0061 0.0033
;
International Tables for Crystallography
(1992, Vol. C, Tables 4.2.6.8 and 6.1.1.4)
;

loop_
_geom_angle_atom_site_label_1
_geom_angle_atom_site_label_2
_geom_angle_atom_site_label_3
_geom_angle
_geom_angle_publ_flag
C34 O1 C67 116.4(3) yes
C21 O2 C75 104.2(3) yes
C69 O5 C92 114.2(3) yes
C77 O6 C97 104.8(3) yes
C51 O7 C75 104.1(3) yes
C57 O8 C103 105.3(3) yes
C27 O9 C41 116.4(3) yes
C50 O10 C79 104.2(3) yes
C79 O11 C94 104.5(3) yes
C89 O12 C96 114.5(3) yes
C38 O16 C77 104.8(3) yes
C53 O17 C103 104.9(3) yes
C1 N1 C72 123.0(3) yes
C40 N2 C78 121.9(4) yes
C30 N18 C93 122.1(3) yes
C45 N20 C60 122.8(4) yes
O13 C1 N1 123.3(4) yes
O13 C1 C48 122.1(4) yes
N1 C1 C48 114.6(4) yes
O2 C21 C22 128.8(4) yes
O2 C21 C51 109.3(4) yes
C22 C21 C51 122.0(4) yes
C21 C22 C41 117.1(4) yes
C32 C24 C51 118.7(4) yes
C70 C25 C73 118.4(4) yes
C70 C25 C91 120.6(4) yes
C73 C25 C91 121.0(4) yes
C62 C26 C80 119.9(4) yes
O9 C27 C29 105.3(3) yes
O9 C27 C64 110.5(3) yes
C29 C27 C64 113.4(3) yes
C58 C28 C84 115.4(4) yes
C58 C28 C93 107.1(3) yes
C84 C28 C93 112.0(3) yes
C27 C29 C30 111.3(4) yes
O3 C30 N18 121.3(4) yes
O3 C30 C29 121.9(4) yes
N18 C30 C29 116.8(3) yes
C57 C31 C86 117.8(4) yes
C24 C32 C41 119.1(4) yes
C24 C32 C71 120.6(4) yes
C41 C32 C71 120.3(4) yes
C53 C33 C69 116.2(4) yes
O1 C34 C37 114.2(4) yes
O1 C34 C54 122.9(4) yes
C37 C34 C54 122.8(4) yes
C58 C35 C80 121.2(4) yes
C46 C36 C78 106.6(3) yes
C46 C36 C98 114.5(4) yes
C78 C36 C98 112.0(4) yes
C34 C37 C94 116.1(4) yes
O16 C38 C43 127.7(4) yes
O16 C38 C97 110.2(4) yes
C43 C38 C97 122.0(4) yes
C67 C39 C74 109.7(4) yes
O4 C40 N2 122.4(4) yes
O4 C40 C68 119.5(3) yes
N2 C40 C68 117.9(4) yes
O9 C41 C22 115.3(4) yes
O9 C41 C32 123.2(4) yes
C22 C41 C32 121.5(4) yes
C63 C42 C65 121.7(4) yes
C38 C43 C89 115.8(4) yes
C86 C44 C104 110.8(4) yes
O14 C45 N20 123.4(4) yes
O14 C45 C82 121.6(4) yes
N20 C45 C82 115.0(4) yes
C36 C46 C61 119.9(4) yes
C36 C46 C95 121.5(4) yes
C61 C46 C95 118.5(4) yes
C61 C47 C99 119.9(4) yes
C1 C48 C92 114.3(4) yes
C60 C49 C63 109.2(4) yes
C60 C49 C100 113.0(4) yes
C63 C49 C100 113.9(4) yes
O10 C50 C88 128.9(4) yes
O10 C50 C94 109.7(4) yes
C88 C50 C94 121.2(4) yes
O7 C51 C21 109.4(4) yes
O7 C51 C24 129.0(4) yes
C21 C51 C24 121.6(4) yes
C55 C52 C73 120.6(4) yes
O17 C53 C33 127.6(4) yes
O17 C53 C57 110.5(4) yes
C33 C53 C57 121.9(4) yes
C34 C54 C74 120.1(4) yes
C34 C54 C88 119.2(4) yes
C74 C54 C88 120.7(4) yes
C52 C55 C90 119.7(4) yes
C59 C56 C87 121.5(4) yes
C59 C56 C89 117.9(4) yes
C87 C56 C89 120.6(4) yes
O8 C57 C31 128.1(4) yes
O8 C57 C53 109.3(4) yes
C31 C57 C53 122.6(4) yes
C28 C58 C35 122.4(4) yes
C28 C58 C83 119.6(4) yes
C35 C58 C83 117.9(4) yes
C56 C59 C97 118.7(4) yes
N20 C60 C49 113.0(4) yes
C46 C61 C47 120.6(4) yes
C26 C62 C83 119.9(4) yes
C42 C63 C49 121.1(4) yes
C42 C63 C76 116.8(4) yes
C49 C63 C76 122.1(4) yes
C27 C64 C71 109.2(3) yes
C42 C65 C85 120.1(4) yes
C76 C66 C85 119.9(4) yes
O1 C67 C39 110.9(3) yes
O1 C67 C68 104.7(3) yes
C39 C67 C68 115.2(4) yes
C40 C68 C67 111.9(4) yes
O5 C69 C33 115.0(4) yes
O5 C69 C86 122.3(4) yes
C33 C69 C86 122.7(4) yes
C25 C70 C90 121.2(4) yes
C32 C71 C64 110.3(4) yes
N1 C72 C91 113.5(3) yes
C25 C73 C52 119.9(4) yes
C39 C74 C54 111.0(3) yes
O2 C75 O7 107.8(4) yes
C63 C76 C66 122.1(4) yes
O6 C77 O16 107.9(4) yes
N2 C78 C36 112.4(3) yes
O10 C79 O11 107.7(4) yes
C26 C80 C35 119.9(4) yes
C95 C81 C99 119.5(4) yes
C45 C82 C96 114.9(4) yes
C58 C83 C62 121.2(4) yes
C65 C85 C66 119.3(4) yes
C31 C86 C44 120.6(4) yes
C31 C86 C69 118.5(4) yes
C44 C86 C69 120.9(4) yes
C56 C87 C102 110.7(4) yes
C50 C88 C54 118.2(4) yes
O12 C89 C43 113.6(3) yes
O12 C89 C56 122.9(4) yes
C43 C89 C56 123.5(4) yes
C55 C90 C70 120.1(4) yes
C25 C91 C72 110.2(4) yes
C25 C91 C101 113.3(4) yes
C72 C91 C101 112.4(4) yes
O5 C92 C48 106.0(4) yes
O5 C92 C104 114.2(5) yes
C48 C92 C104 121.5(5) yes
N18 C93 C28 114.2(4) yes
O11 C94 C37 128.0(4) yes
O11 C94 C50 109.5(4) yes
C37 C94 C50 122.4(4) yes
C46 C95 C81 121.5(4) yes
O12 C96 C82 105.6(4) yes
O12 C96 C102 111.0(4) yes
C82 C96 C102 117.2(4) yes
O6 C97 C38 108.9(4) yes
O6 C97 C59 128.9(4) yes
C38 C97 C59 122.0(4) yes
C47 C99 C81 120.0(4) yes
C87 C102 C96 108.0(4) yes
O8 C103 O17 108.3(4) yes
C44 C104 C92 113.9(5) yes
C1 N1 H2 118.545 no
C72 N1 H2 118.388 no
C40 N2 H1 119.240 no
C78 N2 H1 118.812 no
C30 N18 H3 118.977 no
C93 N18 H3 118.919 no
C45 N20 H4 118.717 no
C60 N20 H4 118.506 no
C21 C22 H5 121.554 no
C41 C22 H5 121.356 no
C32 C24 H6 120.620 no
C51 C24 H6 120.622 no
C62 C26 H7 120.044 no
C80 C26 H7 120.020 no
O9 C27 H8 109.618 no
C29 C27 H8 109.130 no
C64 C27 H8 108.869 no
C58 C28 H9 107.043 no
C84 C28 H9 107.523 no
C93 C28 H9 107.340 no
C27 C29 H10 109.299 no
C27 C29 H11 109.116 no
C30 C29 H10 108.355 no
C30 C29 H11 109.261 no
H10 C29 H11 109.500 no
C57 C31 H12 120.730 no
C86 C31 H12 121.440 no
C53 C33 H13 121.845 no
C69 C33 H13 121.927 no
C58 C35 H14 118.964 no
C80 C35 H14 119.811 no
C46 C36 H15 107.492 no
C78 C36 H15 108.287 no
C98 C36 H15 107.775 no
C34 C37 H16 122.046 no
C94 C37 H16 121.812 no
C67 C39 H17 109.069 no
C67 C39 H18 109.872 no
C74 C39 H17 108.383 no
C74 C39 H18 110.258 no
H17 C39 H18 109.491 no
C63 C42 H19 118.711 no
C65 C42 H19 119.537 no
C38 C43 H20 121.573 no
C89 C43 H20 122.592 no
C86 C44 H21 108.750 no
C86 C44 H22 108.088 no
C104 C44 H21 108.061 no
C104 C44 H22 111.640 no
H21 C44 H22 109.483 no
C61 C47 H23 119.786 no
C99 C47 H23 120.303 no
C1 C48 H24 108.730 no
C1 C48 H25 107.363 no
C92 C48 H24 107.924 no
C92 C48 H25 108.927 no
H24 C48 H25 109.505 no
C60 C49 H26 106.770 no
C63 C49 H26 106.882 no
C100 C49 H26 106.724 no
C55 C52 H27 119.794 no
C73 C52 H27 119.557 no
C52 C55 H28 120.030 no
C90 C55 H28 120.256 no
C56 C59 H29 120.423 no
C97 C59 H29 120.847 no
N20 C60 H30 105.912 no
N20 C60 H31 105.541 no
C49 C60 H30 111.613 no
C49 C60 H31 111.282 no
H30 C60 H31 109.130 no
C46 C61 H32 119.254 no
C47 C61 H32 120.132 no
C26 C62 H33 119.352 no
C83 C62 H33 120.679 no
C27 C64 H34 108.690 no
C27 C64 H35 109.559 no
C71 C64 H34 108.757 no
C71 C64 H35 111.055 no
H34 C64 H35 109.497 no
C42 C65 H36 119.906 no
C85 C65 H36 119.986 no
C76 C66 H37 120.154 no
C85 C66 H37 119.894 no
O1 C67 H38 109.118 no
C39 C67 H38 108.519 no
C68 C67 H38 108.181 no
C40 C68 H39 108.608 no
C40 C68 H40 108.735 no
C67 C68 H39 108.581 no
C67 C68 H40 109.442 no
H39 C68 H40 109.500 no
C25 C70 H41 118.847 no
C90 C70 H41 119.898 no
C32 C71 H42 109.545 no
C32 C71 H43 109.501 no
C64 C71 H42 108.019 no
C64 C71 H43 109.933 no
H42 C71 H43 109.502 no
N1 C72 H44 106.152 no
N1 C72 H45 106.319 no
C91 C72 H44 111.114 no
C91 C72 H45 110.269 no
H44 C72 H45 109.258 no
C25 C73 H46 119.656 no
C52 C73 H46 120.405 no
C39 C74 H47 108.683 no
C39 C74 H48 107.977 no
C54 C74 H47 109.990 no
C54 C74 H48 109.676 no
H47 C74 H48 109.485 no
O2 C75 H49 109.688 no
O2 C75 H50 109.700 no
O7 C75 H49 109.699 no
O7 C75 H50 110.436 no
H49 C75 H50 109.504 no
C63 C76 H51 118.540 no
C66 C76 H51 119.348 no
O6 C77 H52 111.768 no
O6 C77 H53 110.859 no
O16 C77 H52 108.774 no
O16 C77 H53 108.038 no
H52 C77 H53 109.424 no
N2 C78 H54 105.455 no
N2 C78 H55 105.911 no
C36 C78 H54 112.243 no
C36 C78 H55 111.410 no
H54 C78 H55 109.062 no
O10 C79 H56 109.495 no
O10 C79 H57 110.004 no
O11 C79 H56 110.105 no
O11 C79 H57 109.994 no
H56 C79 H57 109.495 no
C26 C80 H58 119.788 no
C35 C80 H58 120.351 no
C95 C81 H59 120.246 no
C99 C81 H59 120.282 no
C45 C82 H60 107.956 no
C45 C82 H61 107.074 no
C96 C82 H60 109.101 no
C96 C82 H61 108.260 no
H60 C82 H61 109.487 no
C58 C83 H62 119.050 no
C62 C83 H62 119.795 no
C28 C84 H63 109.196 no
C28 C84 H64 109.634 no
C28 C84 H65 109.666 no
H63 C84 H64 109.443 no
H63 C84 H65 109.444 no
H64 C84 H65 109.443 no
C65 C85 H66 120.361 no
C66 C85 H66 120.370 no
C56 C87 H67 108.800 no
C56 C87 H68 107.720 no
C102 C87 H67 110.231 no
C102 C87 H68 109.881 no
H67 C87 H68 109.459 no
C50 C88 H69 121.170 no
C54 C88 H69 120.623 no
C55 C90 H70 120.011 no
C70 C90 H70 119.899 no
C25 C91 H71 106.939 no
C72 C91 H71 107.141 no
C101 C91 H71 106.541 no
O5 C92 H72 105.325 no
C48 C92 H72 105.608 no
C104 C92 H72 102.781 no
N18 C93 H73 105.596 no
N18 C93 H74 106.187 no
C28 C93 H73 110.997 no
C28 C93 H74 110.368 no
H73 C93 H74 109.191 no
C46 C95 H75 119.315 no
C81 C95 H75 119.194 no
O12 C96 H76 107.850 no
C82 C96 H76 107.965 no
C102 C96 H76 106.970 no
C36 C98 H77 108.544 no
C36 C98 H78 110.187 no
C36 C98 H79 109.765 no
H77 C98 H78 109.434 no
H77 C98 H79 109.439 no
H78 C98 H79 109.453 no
C47 C99 H80 120.104 no
C81 C99 H80 119.881 no
C49 C100 H81 108.996 no
C49 C100 H82 109.735 no
C49 C100 H83 109.757 no
H81 C100 H82 109.451 no
H81 C100 H83 109.441 no
H82 C100 H83 109.445 no
C91 C101 H84 107.879 no
C91 C101 H85 110.390 no
C91 C101 H86 110.220 no
H84 C101 H85 109.436 no
H84 C101 H86 109.440 no
H85 C101 H86 109.449 no
C87 C102 H87 112.826 no
C87 C102 H88 112.356 no
C96 C102 H87 107.863 no
C96 C102 H88 106.281 no
H87 C102 H88 109.162 no
O8 C103 H89 109.396 no
O8 C103 H90 109.487 no
O17 C103 H89 109.719 no
O17 C103 H90 110.430 no
H89 C103 H90 109.492 no
C44 C104 H91 113.047 no
C44 C104 H92 110.049 no
C92 C104 H91 107.913 no
C92 C104 H92 102.286 no
H91 C104 H92 109.071 no

loop_
_geom_bond_atom_site_label_1
_geom_bond_atom_site_label_2
_geom_bond_distance
_geom_bond_publ_flag
O1 C34 1.383(5) yes
O1 C67 1.448(5) yes
O2 C21 1.376(5) yes
O2 C75 1.437(5) yes
O3 C30 1.245(5) yes
O4 C40 1.250(5) yes
O5 C69 1.389(5) yes
O5 C92 1.467(6) yes
O6 C77 1.426(5) yes
O6 C97 1.400(5) yes
O7 C51 1.389(5) yes
O7 C75 1.414(5) yes
O8 C57 1.393(5) yes
O8 C103 1.426(6) yes
O9 C27 1.445(5) yes
O9 C41 1.372(5) yes
O10 C50 1.382(5) yes
O10 C79 1.429(5) yes
O11 C79 1.439(5) yes
O11 C94 1.375(5) yes
O12 C89 1.388(5) yes
O12 C96 1.456(6) yes
O13 C1 1.238(5) yes
O14 C45 1.239(5) yes
O16 C38 1.376(5) yes
O16 C77 1.438(5) yes
O17 C53 1.388(5) yes
O17 C103 1.429(6) yes
N1 C1 1.341(5) yes
N1 C72 1.459(5) yes
N2 C40 1.324(5) yes
N2 C78 1.465(5) yes
N18 C30 1.345(5) yes
N18 C93 1.451(5) yes
N20 C45 1.336(5) yes
N20 C60 1.455(5) yes
C1 C48 1.508(5) yes
C21 C22 1.360(6) yes
C21 C51 1.387(6) yes
C22 C41 1.410(6) yes
C24 C32 1.399(6) yes
C24 C51 1.362(6) yes
C25 C70 1.379(6) yes
C25 C73 1.398(6) yes
C25 C91 1.518(5) yes
C26 C62 1.379(6) yes
C26 C80 1.385(6) yes
C27 C29 1.515(6) yes
C27 C64 1.520(5) yes
C28 C58 1.510(5) yes
C28 C84 1.528(6) yes
C28 C93 1.527(6) yes
C29 C30 1.501(5) yes
C31 C57 1.360(6) yes
C31 C86 1.416(6) yes
C32 C41 1.403(6) yes
C32 C71 1.513(6) yes
C33 C53 1.372(6) yes
C33 C69 1.398(6) yes
C34 C37 1.403(6) yes
C34 C54 1.390(6) yes
C35 C58 1.390(6) yes
C35 C80 1.394(6) yes
C36 C46 1.533(6) yes
C36 C78 1.546(6) yes
C36 C98 1.535(6) yes
C37 C94 1.371(6) yes
C38 C43 1.371(6) yes
C38 C97 1.386(5) yes
C39 C67 1.512(5) yes
C39 C74 1.497(5) yes
C40 C68 1.512(6) yes
C42 C63 1.391(5) yes
C42 C65 1.386(6) yes
C43 C89 1.405(6) yes
C44 C86 1.523(6) yes
C44 C104 1.510(7) yes
C45 C82 1.513(6) yes
C46 C61 1.373(6) yes
C46 C95 1.389(5) yes
C47 C61 1.409(6) yes
C47 C99 1.375(6) yes
C48 C92 1.513(7) yes
C49 C60 1.526(6) yes
C49 C63 1.509(6) yes
C49 C100 1.486(6) yes
C50 C88 1.374(6) yes
C50 C94 1.391(6) yes
C52 C55 1.367(6) yes
C52 C73 1.399(6) yes
C53 C57 1.369(6) yes
C54 C74 1.510(6) yes
C54 C88 1.408(6) yes
C55 C90 1.380(6) yes
C56 C59 1.415(6) yes
C56 C87 1.509(6) yes
C56 C89 1.391(5) yes
C58 C83 1.397(5) yes
C59 C97 1.358(6) yes
C62 C83 1.393(6) yes
C63 C76 1.400(6) yes
C64 C71 1.526(6) yes
C65 C85 1.388(6) yes
C66 C76 1.378(6) yes
C66 C85 1.387(5) yes
C67 C68 1.517(5) yes
C69 C86 1.394(6) yes
C70 C90 1.387(6) yes
C72 C91 1.512(7) yes
C81 C95 1.388(6) yes
C81 C99 1.382(6) yes
C82 C96 1.523(6) yes
C87 C102 1.545(7) yes
C91 C101 1.491(7) yes
C92 C104 1.392(9) yes
C96 C102 1.476(6) yes
N1 H2 0.860 no
N2 H1 0.860 no
N18 H3 0.860 no
N20 H4 0.860 no
C22 H5 0.930 no
C24 H6 0.930 no
C26 H7 0.930 no
C27 H8 0.980 no
C28 H9 0.980 no
C29 H10 0.980 no
C29 H11 0.980 no
C31 H12 0.930 no
C33 H13 0.930 no
C35 H14 0.930 no
C36 H15 0.980 no
C37 H16 0.930 no
C39 H17 0.980 no
C39 H18 0.980 no
C42 H19 0.930 no
C43 H20 0.930 no
C44 H21 0.980 no
C44 H22 0.980 no
C47 H23 0.930 no
C48 H24 0.980 no
C48 H25 0.980 no
C49 H26 0.980 no
C52 H27 0.930 no
C55 H28 0.930 no
C59 H29 0.930 no
C60 H30 0.980 no
C60 H31 0.980 no
C61 H32 0.930 no
C62 H33 0.930 no
C64 H34 0.980 no
C64 H35 0.980 no
C65 H36 0.930 no
C66 H37 0.930 no
C67 H38 0.980 no
C68 H39 0.980 no
C68 H40 0.980 no
C70 H41 0.930 no
C71 H42 0.980 no
C71 H43 0.980 no
C72 H44 0.980 no
C72 H45 0.980 no
C73 H46 0.930 no
C74 H47 0.980 no
C74 H48 0.980 no
C75 H49 0.980 no
C75 H50 0.980 no
C76 H51 0.930 no
C77 H52 0.980 no
C77 H53 0.980 no
C78 H54 0.980 no
C78 H55 0.980 no
C79 H56 0.980 no
C79 H57 0.980 no
C80 H58 0.930 no
C81 H59 0.930 no
C82 H60 0.980 no
C82 H61 0.980 no
C83 H62 0.930 no
C84 H63 0.980 no
C84 H64 0.980 no
C84 H65 0.980 no
C85 H66 0.930 no
C87 H67 0.980 no
C87 H68 0.980 no
C88 H69 0.930 no
C90 H70 0.930 no
C91 H71 0.980 no
C92 H72 0.980 no
C93 H73 0.980 no
C93 H74 0.980 no
C95 H75 0.930 no
C96 H76 0.980 no
C98 H77 0.980 no
C98 H78 0.980 no
C98 H79 0.980 no
C99 H80 0.930 no
C100 H81 0.980 no
C100 H82 0.980 no
C100 H83 0.980 no
C101 H84 0.980 no
C101 H85 0.980 no
C101 H86 0.980 no
C102 H87 0.980 no
C102 H88 0.980 no
C103 H89 0.980 no
C103 H90 0.980 no
C104 H91 0.980 no
C104 H92 0.980 no

loop_
_geom_contact_atom_site_label_1
_geom_contact_atom_site_label_2
_geom_contact_distance
_geom_contact_publ_flag
_geom_contact_site_symmetry_2
O1 O4 3.287(4) no .
O1 N2 3.419(4) no .
O1 C40 2.805(5) no .
O1 C74 2.904(5) no .
O1 C94 3.582(5) no .
O2 C24 3.546(5) no .
O3 O9 3.295(4) no .
O3 C27 2.956(4) no .
O3 C28 3.241(5) no .
O3 C93 2.767(5) no .
O4 C36 3.201(5) no .
O4 C67 2.936(5) no .
O4 C78 2.776(5) no .
O5 O13 3.158(4) no .
O5 N1 3.449(4) no .
O5 C1 2.734(5) no .
O5 C44 2.923(5) no .
O5 C53 3.592(5) no .
O6 C43 3.572(5) no .
O7 C22 3.559(5) no .
O8 C33 3.560(5) no .
O9 N18 3.400(4) no .
O9 C21 3.584(5) no .
O9 C30 2.787(5) no .
O9 C71 2.922(5) no .
O10 C37 3.571(5) no .
O11 C88 3.560(5) no .
O12 O14 3.161(4) no .
O12 N20 3.410(4) no .
O12 C38 3.581(5) no .
O12 C45 2.723(5) no .
O12 C87 2.918(5) no .
O13 C72 2.824(5) no .
O13 C92 3.032(6) no .
O13 C101 3.479(6) no .
O13 C104 3.428(6) no .
O14 C60 2.813(5) no .
O14 C96 3.064(6) no .
O14 C100 3.502(6) no .
O14 C102 3.347(6) no .
O16 C59 3.552(5) no .
O17 C31 3.560(5) no .
N1 C92 3.542(6) no .
N1 C101 2.952(6) no .
N2 C67 3.520(5) no .
N2 C98 3.004(6) no .
N18 C27 3.505(5) no .
N18 C84 2.988(6) no .
N20 C96 3.538(5) no .
N20 C100 2.967(6) no .
C1 C91 3.410(6) no .
C1 C101 3.366(7) no .
C1 C104 3.386(7) no .
C21 C32 2.762(6) no .
C22 C24 2.820(6) no .
C22 C75 3.550(6) no .
C24 C75 3.541(6) no .
C25 C55 2.794(6) no .
C26 C58 2.804(5) no .
C27 C32 2.802(6) no .
C28 C30 3.207(6) no .
C31 C33 2.828(6) no .
C31 C103 3.571(7) no .
C33 C103 3.576(7) no .
C34 C39 2.790(6) no .
C34 C50 2.736(6) no .
C35 C62 2.767(5) no .
C35 C84 3.020(6) no .
C35 C93 3.291(6) no .
C36 C40 3.170(6) no .
C37 C79 3.569(6) no .
C37 C88 2.838(6) no .
C38 C56 2.772(6) no .
C41 C51 2.737(6) no .
C41 C64 2.792(6) no .
C42 C60 3.428(6) no .
C42 C66 2.762(6) no .
C43 C59 2.831(6) no .
C43 C77 3.573(6) no .
C45 C49 3.416(6) no .
C45 C100 3.398(7) no .
C45 C102 3.355(6) no .
C46 C99 2.793(6) no .
C47 C95 2.753(6) no .
C52 C70 2.752(6) no .
C53 C86 2.760(6) no .
C54 C67 2.803(6) no .
C54 C94 2.761(6) no .
C56 C96 2.765(6) no .
C57 C69 2.716(6) no .
C59 C77 3.572(7) no .
C60 C76 3.190(6) no .
C61 C78 3.294(6) no .
C61 C81 2.769(5) no .
C63 C85 2.815(6) no .
C65 C76 2.754(5) no .
C69 C104 2.788(7) no .
C70 C72 3.511(6) no .
C70 C101 3.570(6) no .
C72 C73 3.116(6) no .
C73 C90 2.764(6) no .
C73 C101 3.110(6) no .
C76 C100 3.070(7) no .
C78 C95 3.230(6) no .
C79 C88 3.569(6) no .
C80 C83 2.766(6) no .
C83 C93 3.219(6) no .
C86 C92 2.758(7) no .
C89 C97 2.718(6) no .
C89 C102 2.789(7) no .
C95 C98 3.043(6) no .
O2 C82 3.575(5) no 2_646
O2 C83 3.533(5) no 2_746
O2 C93 3.479(5) no 2_746
O2 C96 3.475(6) no 2_646
O3 N20 2.865(4) no 1_655
O3 C82 3.398(5) no 1_655
O4 N1 2.873(4) no .
O4 C48 3.327(5) no .
O5 C61 3.571(5) no .
O6 O10 3.538(4) no 2_647
O6 C79 3.529(5) no 2_647
O6 C80 3.533(5) no .
O7 O8 2.910(4) no 2_746
O7 C103 3.282(6) no 2_746
O8 O7 2.910(4) no 2_756
O8 C75 3.138(5) no 2_756
O10 O6 3.538(4) no 2_657
O10 C77 3.437(6) no 2_657
O11 C61 3.443(5) no 2_657
O11 C78 3.511(5) no 2_657
O11 C92 3.595(6) no 2_657
O12 C83 3.516(5) no 1_455
O13 N2 2.854(4) no 1_655
O13 C68 3.578(4) no 1_655
O14 N18 2.834(4) no .
O14 C29 3.561(5) no .
O16 C60 3.296(5) no 2_646
O16 C64 3.455(5) no 2_646
O16 C76 3.455(5) no 2_646
O17 C39 3.493(5) no 2_657
O17 C72 3.303(5) no 2_757
O17 C73 3.490(5) no 2_757
N1 O4 2.873(4) no .
N2 O13 2.854(4) no 1_455
N18 O14 2.834(4) no .
N20 O3 2.865(4) no 1_455
C24 C42 3.591(5) no 1_655
C29 O14 3.561(5) no .
C31 C81 3.593(6) no 1_655
C31 C95 3.547(5) no 1_655
C33 C61 3.571(6) no .
C35 C59 3.559(6) no .
C35 C97 3.515(6) no .
C39 O17 3.493(5) no 2_647
C42 C24 3.591(5) no 1_455
C44 C90 3.529(6) no 2_747
C47 C79 3.393(6) no 2_647
C48 O4 3.327(5) no .
C57 C81 3.589(6) no 1_655
C57 C95 3.553(5) no 1_655
C59 C35 3.559(6) no .
C60 O16 3.296(5) no 2_656
C61 O5 3.571(5) no .
C61 O11 3.443(5) no 2_647
C61 C33 3.571(6) no .
C61 C69 3.561(6) no .
C61 C79 3.541(6) no 2_647
C62 C89 3.588(6) no 1_655
C64 O16 3.455(5) no 2_656
C66 C77 3.477(6) no 2_656
C68 O13 3.578(4) no 1_455
C69 C61 3.561(6) no .
C70 C88 3.560(6) no .
C70 C104 3.555(8) no 2_757
C71 C80 3.503(6) no 2_756
C72 O17 3.303(5) no 2_747
C73 O17 3.490(5) no 2_747
C73 C103 3.572(7) no 2_747
C75 O8 3.138(5) no 2_746
C76 O16 3.455(5) no 2_656
C76 C77 3.572(6) no 2_656
C77 O10 3.437(6) no 2_647
C77 C66 3.477(6) no 2_646
C77 C76 3.572(6) no 2_646
C78 O11 3.511(5) no 2_647
C79 O6 3.529(5) no 2_657
C79 C47 3.393(6) no 2_657
C79 C61 3.541(6) no 2_657
C80 O6 3.533(5) no .
C80 C71 3.503(6) no 2_746
C80 C97 3.579(6) no .
C81 C31 3.593(6) no 1_455
C81 C57 3.589(6) no 1_455
C82 O2 3.575(5) no 2_656
C82 O3 3.398(5) no 1_455
C83 O2 3.533(5) no 2_756
C83 O12 3.516(5) no 1_655
C83 C89 3.571(6) no 1_655
C88 C70 3.560(6) no .
C89 C62 3.588(6) no 1_455
C89 C83 3.571(6) no 1_455
C90 C44 3.529(6) no 2_757
C90 C104 3.529(8) no 2_757
C92 O11 3.595(6) no 2_647
C93 O2 3.479(5) no 2_756
C95 C31 3.547(5) no 1_455
C95 C57 3.553(5) no 1_455
C96 O2 3.475(6) no 2_656
C97 C35 3.515(6) no .
C97 C80 3.579(6) no .
C103 O7 3.282(6) no 2_756
C103 C73 3.572(7) no 2_757
C104 C70 3.555(8) no 2_747
C104 C90 3.529(8) no 2_747
O1 H16 2.5085 no .
O1 H17 2.6147 no .
O1 H18 3.2786 no .
O1 H39 2.5332 no .
O1 H40 3.2085 no .
O1 H48 3.3474 no .
O1 H78 3.2473 no .
O1 H1 3.5204 no .
O2 H5 2.7228 no .
O3 H3 3.0166 no .
O3 H8 2.7113 no .
O3 H9 2.7120 no .
O3 H10 2.6909 no .
O3 H11 3.1755 no .
O3 H73 2.5525 no .
O4 H15 2.6616 no .
O4 H38 2.6567 no .
O4 H39 3.1639 no .
O4 H40 2.6889 no .
O4 H54 2.5876 no .
O4 H1 3.0145 no .
O5 H13 2.5209 no .
O5 H21 3.4689 no .
O5 H24 3.2104 no .
O5 H25 2.6950 no .
O5 H85 2.7260 no .
O5 H91 3.2266 no .
O5 H92 2.5058 no .
O6 H29 2.7310 no .
O7 H6 2.7240 no .
O8 H12 2.7114 no .
O9 H3 3.5088 no .
O9 H5 2.5204 no .
O9 H10 3.2091 no .
O9 H11 2.5572 no .
O9 H34 2.5973 no .
O9 H35 3.2738 no .
O9 H42 3.3742 no .
O9 H64 3.2132 no .
O10 H69 2.7401 no .
O11 H16 2.7233 no .
O12 H4 3.5606 no .
O12 H20 2.5107 no .
O12 H60 3.2067 no .
O12 H61 2.6989 no .
O12 H67 3.4278 no .
O12 H82 2.7440 no .
O12 H87 3.2422 no .
O12 H88 2.5344 no .
O13 H2 3.0182 no .
O13 H24 2.6938 no .
O13 H25 3.1584 no .
O13 H44 3.5734 no .
O13 H45 2.4099 no .
O13 H84 3.1781 no .
O13 H85 3.1238 no .
O13 H92 2.8309 no .
O14 H4 3.0180 no .
O14 H30 3.5573 no .
O14 H31 2.3826 no .
O14 H60 2.6727 no .
O14 H61 3.1569 no .
O14 H81 3.2250 no .
O14 H82 3.1366 no .
O14 H88 2.7640 no .
O16 H20 2.7169 no .
O17 H13 2.7269 no .
N1 H24 2.9925 no .
N1 H25 2.3771 no .
N1 H71 2.6682 no .
N1 H84 3.2652 no .
N1 H85 2.6043 no .
N2 H15 2.6946 no .
N2 H39 2.4571 no .
N2 H40 3.0318 no .
N2 H77 3.2900 no .
N2 H78 2.6883 no .
N18 H9 2.6980 no .
N18 H10 3.0326 no .
N18 H11 2.4468 no .
N18 H63 3.2832 no .
N18 H64 2.6563 no .
N20 H26 2.6630 no .
N20 H60 3.0013 no .
N20 H61 2.3821 no .
N20 H81 3.3022 no .
N20 H82 2.6099 no .
C1 H44 3.1200 no .
C1 H45 2.4972 no .
C1 H72 3.2961 no .
C1 H84 3.4215 no .
C1 H85 2.8259 no .
C1 H92 3.1220 no .
C21 H6 3.2393 no .
C21 H49 2.7143 no .
C21 H50 3.0025 no .
C24 H42 2.9068 no .
C24 H43 2.6648 no .
C25 H27 3.2574 no .
C25 H44 2.6751 no .
C25 H45 2.7159 no .
C25 H70 3.2443 no .
C25 H84 2.7038 no .
C25 H85 3.3567 no .
C25 H86 2.7054 no .
C26 H14 3.2426 no .
C26 H62 3.2373 no .
C27 H42 2.7431 no .
C27 H43 3.3281 no .
C28 H3 3.0419 no .
C28 H14 2.6902 no .
C28 H62 2.6421 no .
C29 H3 2.5096 no .
C29 H34 2.7446 no .
C29 H35 2.7196 no .
C30 H8 2.6805 no .
C30 H9 2.9721 no .
C30 H64 3.3219 no .
C30 H73 2.5680 no .
C30 H74 3.1892 no .
C31 H21 2.8372 no .
C31 H22 2.7209 no .
C32 H5 3.2952 no .
C32 H8 3.0048 no .
C32 H34 2.7568 no .
C32 H35 3.3421 no .
C33 H85 3.4665 no .
C34 H17 2.9513 no .
C34 H38 2.7391 no .
C34 H47 3.2367 no .
C34 H48 3.0113 no .
C34 H69 3.2568 no .
C35 H7 3.2453 no .
C35 H9 3.2729 no .
C35 H62 3.2261 no .
C35 H63 2.8002 no .
C35 H65 3.1449 no .
C35 H74 3.1014 no .
C36 H32 2.6436 no .
C36 H75 2.6917 no .
C36 H1 3.0459 no .
C38 H29 3.2391 no .
C38 H52 2.9887 no .
C38 H53 2.7439 no .
C39 H39 2.7568 no .
C39 H40 2.7588 no .
C40 H15 2.9316 no .
C40 H38 2.6743 no .
C40 H54 2.5722 no .
C40 H55 3.1786 no .
C40 H78 3.3321 no .
C41 H6 3.2610 no .
C41 H8 2.7239 no .
C41 H34 2.9442 no .
C41 H42 3.0357 no .
C41 H43 3.2427 no .
C42 H26 2.5335 no .
C42 H30 3.2786 no .
C42 H51 3.2174 no .
C42 H66 3.2448 no .
C43 H82 3.3629 no .
C44 H12 2.7257 no .
C44 H72 2.4966 no .
C45 H30 3.1004 no .
C45 H31 2.4694 no .
C45 H76 3.3376 no .
C45 H81 3.4748 no .
C45 H82 2.8526 no .
C45 H88 3.1068 no .
C46 H23 3.2492 no .
C46 H54 2.6576 no .
C46 H55 2.7145 no .
C46 H59 3.2583 no .
C46 H77 2.7804 no .
C46 H78 3.4130 no .
C46 H79 2.7740 no .
C47 H59 3.2278 no .
C48 H2 2.4586 no .
C48 H91 2.6534 no .
C48 H92 2.7212 no .
C49 H4 2.8408 no .
C49 H19 2.6609 no .
C49 H51 2.6859 no .
C50 H16 3.2643 no .
C50 H56 2.7274 no .
C50 H57 2.9953 no .
C51 H5 3.2464 no .
C51 H49 2.7019 no .
C51 H50 3.0003 no .
C52 H70 3.2145 no .
C53 H12 3.2296 no .
C53 H89 2.8023 no .
C53 H90 2.9712 no .
C54 H16 3.2936 no .
C54 H17 2.7357 no .
C54 H18 3.3226 no .
C54 H38 3.0203 no .
C55 H41 3.2348 no .
C55 H46 3.2406 no .
C56 H20 3.3051 no .
C56 H76 2.8486 no .
C56 H87 3.3645 no .
C56 H88 2.8246 no .
C57 H13 3.2405 no .
C57 H89 2.8013 no .
C57 H90 2.9797 no .
C58 H33 3.2693 no .
C58 H58 3.2625 no .
C58 H63 2.7821 no .
C58 H64 3.3924 no .
C58 H65 2.7730 no .
C58 H73 2.6233 no .
C58 H74 2.6689 no .
C59 H67 2.8691 no .
C59 H68 2.6916 no .
C60 H19 3.5554 no .
C60 H51 3.1497 no .
C60 H81 2.7349 no .
C60 H82 2.6774 no .
C60 H83 3.3515 no .
C61 H15 2.5588 no .
C61 H54 3.0942 no .
C61 H75 3.2114 no .
C61 H80 3.2519 no .
C62 H58 3.2306 no .
C63 H30 2.6650 no .
C63 H31 2.7290 no .
C63 H36 3.2596 no .
C63 H37 3.2662 no .
C63 H81 2.7098 no .
C63 H82 3.3451 no .
C63 H83 2.7097 no .
C64 H10 2.7475 no .
C64 H11 2.7170 no .
C65 H37 3.2351 no .
C66 H36 3.2354 no .
C67 H47 3.2981 no .
C67 H48 2.7195 no .
C68 H17 2.7721 no .
C68 H18 2.7581 no .
C68 H1 2.5217 no .
C69 H12 3.2648 no .
C69 H21 3.1016 no .
C69 H22 3.1937 no .
C69 H72 2.6072 no .
C69 H85 3.5579 no .
C69 H92 2.9540 no .
C70 H28 3.2380 no .
C70 H44 3.4149 no .
C70 H46 3.2257 no .
C70 H71 2.5179 no .
C70 H86 3.5015 no .
C71 H6 2.6896 no .
C71 H8 2.6402 no .
C72 H46 3.0126 no .
C72 H84 2.6978 no .
C72 H85 2.6744 no .
C72 H86 3.3399 no .
C73 H28 3.2428 no .
C73 H41 3.2236 no .
C73 H44 3.3777 no .
C73 H45 2.8787 no .
C73 H71 3.3052 no .
C73 H84 2.8299 no .
C73 H86 3.3505 no .
C74 H38 2.6252 no .
C74 H69 2.6994 no .
C76 H19 3.2197 no .
C76 H26 3.3036 no .
C76 H30 3.4723 no .
C76 H31 2.9936 no .
C76 H66 3.2348 no .
C76 H81 2.8000 no .
C76 H83 3.2865 no .
C78 H32 3.3819 no .
C78 H75 3.2647 no .
C78 H77 2.7328 no .
C78 H78 2.7545 no .
C78 H79 3.3953 no .
C80 H33 3.2287 no .
C81 H23 3.2289 no .
C82 H4 2.4681 no .
C82 H87 2.6850 no .
C82 H88 2.7736 no .
C83 H7 3.2408 no .
C83 H9 2.5591 no .
C83 H14 3.2265 no .
C83 H73 2.9689 no .
C84 H3 3.1828 no .
C84 H14 2.7200 no .
C84 H73 3.3808 no .
C84 H74 2.7635 no .
C85 H19 3.2400 no .
C85 H51 3.2298 no .
C86 H13 3.2913 no .
C86 H72 2.8097 no .
C86 H91 3.3457 no .
C86 H92 2.8198 no .
C87 H29 2.7190 no .
C87 H76 2.5177 no .
C88 H47 2.6760 no .
C88 H48 2.9204 no .
C89 H29 3.2493 no .
C89 H67 3.0697 no .
C89 H68 3.1855 no .
C89 H76 2.6473 no .
C89 H82 3.5219 no .
C89 H88 2.9353 no .
C90 H27 3.2153 no .
C91 H2 2.8457 no .
C91 H41 2.6467 no .
C91 H46 2.6849 no .
C92 H21 2.7892 no .
C92 H22 3.2450 no .
C93 H14 3.3687 no .
C93 H62 3.2500 no .
C93 H63 2.7363 no .
C93 H64 2.7150 no .
C93 H65 3.3718 no .
C94 H56 2.7387 no .
C94 H57 2.9978 no .
C94 H69 3.2531 no .
C95 H15 3.2998 no .
C95 H32 3.2135 no .
C95 H54 3.5361 no .
C95 H55 3.0413 no .
C95 H77 2.7973 no .
C95 H79 3.1938 no .
C95 H80 3.2325 no .
C96 H67 2.7558 no .
C96 H68 3.2821 no .
C97 H20 3.2543 no .
C97 H52 3.0148 no .
C97 H53 2.7650 no .
C98 H54 3.4110 no .
C98 H55 2.7762 no .
C98 H75 2.7612 no .
C98 H1 3.1964 no .
C99 H32 3.2475 no .
C99 H75 3.2275 no .
C100 H4 3.4139 no .
C100 H20 3.4323 no .
C100 H30 3.3580 no .
C100 H31 2.7561 no .
C100 H51 2.8652 no .
C101 H2 3.4088 no .
C101 H13 3.5383 no .
C101 H44 3.3420 no .
C101 H45 2.7301 no .
C101 H46 2.9684 no .
C102 H60 2.6443 no .
C102 H61 3.3326 no .
C104 H24 2.6181 no .
C104 H25 3.2750 no .
H2 H24 3.0668 no .
H2 H25 2.0872 no .
H2 H44 2.2488 no .
H2 H45 2.7221 no .
H2 H71 2.7255 no .
H2 H85 2.9786 no .
H3 H9 3.3776 no .
H3 H10 3.1389 no .
H3 H11 2.1854 no .
H3 H63 3.2889 no .
H3 H64 2.7420 no .
H3 H73 2.6394 no .
H3 H74 2.1629 no .
H4 H26 2.7124 no .
H4 H30 2.2460 no .
H4 H31 2.7117 no .
H4 H60 3.0921 no .
H4 H61 2.0950 no .
H4 H82 2.9766 no .
H5 H64 2.9354 no .
H5 H65 3.4059 no .
H6 H42 2.9570 no .
H6 H43 2.5457 no .
H7 H33 2.3008 no .
H7 H58 2.3123 no .
H8 H10 2.3483 no .
H8 H11 2.8429 no .
H8 H34 2.8403 no .
H8 H35 2.3799 no .
H8 H42 2.5399 no .
H8 H43 3.5711 no .
H9 H14 3.5466 no .
H9 H62 2.3659 no .
H9 H63 2.8390 no .
H9 H64 2.3417 no .
H9 H65 2.3474 no .
H9 H73 2.3467 no .
H9 H74 2.8470 no .
H10 H34 3.0680 no .
H10 H35 2.5680 no .
H11 H34 2.5621 no .
H11 H35 2.9762 no .
H12 H21 2.8449 no .
H12 H22 2.6646 no .
H13 H85 2.8441 no .
H13 H86 3.4066 no .
H14 H58 2.3265 no .
H14 H63 2.2328 no .
H14 H65 2.9006 no .
H14 H74 3.0141 no .
H15 H32 2.3454 no .
H15 H54 2.3990 no .
H15 H55 2.8784 no .
H15 H75 3.5730 no .
H15 H77 2.8409 no .
H15 H78 2.3569 no .
H15 H79 2.3636 no .
H15 H1 3.3730 no .
H16 H78 2.9128 no .
H16 H79 3.4259 no .
H17 H38 2.8345 no .
H17 H39 2.6125 no .
H17 H40 3.0700 no .
H17 H47 2.2647 no .
H17 H48 2.8082 no .
H18 H38 2.3647 no .
H18 H39 3.0463 no .
H18 H40 2.5994 no .
H18 H47 2.3925 no .
H18 H48 2.2756 no .
H19 H26 2.3155 no .
H19 H30 3.3212 no .
H19 H36 2.3085 no .
H20 H82 2.7364 no .
H20 H83 3.3126 no .
H21 H72 2.5067 no .
H21 H91 2.2948 no .
H21 H92 2.8266 no .
H22 H72 3.4331 no .
H22 H91 2.5276 no .
H22 H92 2.3116 no .
H23 H32 2.3375 no .
H23 H80 2.3113 no .
H24 H72 2.4320 no .
H24 H91 2.3724 no .
H24 H92 2.8314 no .
H25 H72 2.1655 no .
H25 H91 3.3804 no .
H26 H30 2.3524 no .
H26 H31 2.8486 no .
H26 H51 3.5882 no .
H26 H81 2.7987 no .
H26 H82 2.3060 no .
H26 H83 2.2876 no .
H27 H28 2.2951 no .
H27 H46 2.3285 no .
H28 H70 2.3143 no .
H29 H67 2.8830 no .
H29 H68 2.6179 no .
H30 H82 3.5644 no .
H31 H51 2.7273 no .
H31 H81 2.6194 no .
H31 H82 2.9982 no .
H32 H54 3.0699 no .
H33 H62 2.3301 no .
H34 H42 2.8333 no .
H34 H43 2.3122 no .
H35 H42 2.3120 no .
H35 H43 2.4516 no .
H36 H66 2.3232 no .
H37 H51 2.3011 no .
H37 H66 2.3207 no .
H38 H39 2.8314 no .
H38 H40 2.3553 no .
H38 H47 3.5478 no .
H38 H48 2.5195 no .
H39 H1 2.2030 no .
H40 H1 3.1441 no .
H41 H44 3.4909 no .
H41 H70 2.3151 no .
H41 H71 2.2890 no .
H44 H46 3.4493 no .
H44 H71 2.3384 no .
H44 H84 3.5978 no .
H44 H85 3.5603 no .
H45 H46 2.5220 no .
H45 H71 2.8331 no .
H45 H84 2.5671 no .
H45 H85 2.9938 no .
H46 H71 3.5984 no .
H46 H84 2.4263 no .
H46 H86 3.3688 no .
H47 H69 2.5570 no .
H48 H69 2.9787 no .
H51 H81 2.3201 no .
H51 H83 3.2149 no .
H54 H1 2.6447 no .
H55 H75 2.8843 no .
H55 H77 2.5951 no .
H55 H78 3.0614 no .
H55 H1 2.1698 no .
H59 H75 2.3104 no .
H59 H80 2.3139 no .
H60 H76 2.4762 no .
H60 H87 2.4073 no .
H60 H88 2.8913 no .
H61 H76 2.2081 no .
H61 H87 3.4508 no .
H62 H73 2.8530 no .
H63 H74 2.6073 no .
H64 H73 3.5964 no .
H64 H74 3.0424 no .
H67 H76 2.4730 no .
H67 H87 2.3683 no .
H67 H88 2.8971 no .
H68 H76 3.4608 no .
H68 H87 2.5212 no .
H68 H88 2.3709 no .
H71 H84 2.7918 no .
H71 H85 2.3143 no .
H71 H86 2.3031 no .
H72 H91 2.2051 no .
H72 H92 2.6368 no .
H75 H77 2.2422 no .
H75 H79 2.9933 no .
H76 H87 2.3304 no .
H76 H88 2.7679 no .
H77 H1 3.3001 no .
H78 H1 2.7639 no .
O1 H46 2.9636 no 1_455
O2 H61 3.0117 no 2_646
O2 H62 3.2676 no 2_746
O2 H73 2.5218 no 2_746
O2 H76 2.6379 no 2_646
O3 H4 2.0084 no 1_655
O3 H5 3.4418 no 2_756
O3 H61 2.5076 no 1_655
O3 H65 3.0453 no 2_756
O4 H2 2.0201 no .
O4 H25 2.4303 no .
O4 H79 2.9674 no 2_647
O5 H32 2.7108 no .
O5 H55 3.4370 no 1_655
O6 H14 3.4164 no .
O6 H21 2.8788 no .
O6 H28 3.0568 no 2_747
O6 H56 2.7361 no 2_647
O6 H58 2.7420 no .
O7 H36 3.2179 no 1_655
O7 H48 3.3987 no 1_554
O7 H59 2.9190 no 2_646
O7 H89 2.9233 no 2_746
O7 H90 3.4457 no 2_746
O8 H36 3.4217 no 2_656
O8 H49 2.7621 no 2_756
O8 H50 3.2522 no 2_756
O8 H59 2.8756 no 1_655
O8 H68 3.0247 no .
O8 H75 3.5882 no 1_655
O9 H51 2.8967 no .
O10 H7 3.0397 no 2_757
O10 H43 2.7273 no 1_556
O10 H53 2.6196 no 2_657
O10 H70 2.9515 no .
O11 H25 3.2636 no 2_657
O11 H32 3.3539 no 2_657
O11 H54 2.5763 no 2_657
O11 H72 2.6986 no 2_657
O12 H62 2.6728 no 1_455
O12 H74 3.5378 no .
O13 H13 3.5999 no 2_747
O13 H39 2.7997 no 1_655
O13 H55 3.4936 no 1_655
O13 H86 2.7722 no 2_747
O13 H1 2.0329 no 1_655
O14 H3 2.0144 no .
O14 H11 2.7806 no .
O14 H74 3.4596 no .
O14 H83 2.6702 no 2_656
O16 H14 3.5143 no .
O16 H30 2.9584 no 2_646
O16 H31 2.7711 no 2_646
O16 H34 2.5465 no 2_646
O16 H51 3.4741 no 2_646
O17 H17 2.5947 no 2_657
O17 H39 3.4761 no 2_657
O17 H44 3.0390 no 2_757
O17 H45 2.6863 no 2_757
O17 H46 3.2549 no 2_757
N1 H38 3.3356 no .
N1 H79 3.1386 no 2_647
N2 H92 3.3093 no 1_455
N18 H88 3.2368 no .
N20 H8 3.4961 no 1_455
N20 H65 3.1803 no 2_656
C1 H79 3.5629 no 2_647
C1 H86 3.2026 no 2_747
C1 H1 3.1634 no 1_655
C21 H19 3.0614 no 1_655
C21 H37 3.2529 no .
C21 H61 3.4204 no 2_646
C21 H73 3.4680 no 2_746
C21 H76 3.3480 no 2_646
C22 H19 3.0392 no 1_655
C22 H37 3.2416 no .
C22 H51 3.2886 no .
C22 H60 3.2219 no 2_646
C22 H61 3.2460 no 2_646
C24 H19 2.9787 no 1_655
C24 H36 3.0409 no 1_655
C24 H37 2.9433 no .
C24 H69 2.8919 no 1_554
C24 H70 3.4824 no 1_554
C25 H89 3.5020 no 2_747
C25 H91 2.8623 no 2_757
C26 H12 2.9841 no .
C26 H22 3.5453 no .
C26 H35 2.8575 no 2_746
C26 H42 3.3869 no 2_746
C26 H43 3.3493 no 2_746
C26 H50 3.4090 no 2_756
C26 H57 3.2863 no 2_747
C27 H65 3.5819 no 2_756
C28 H10 3.4579 no 2_746
C29 H20 3.5791 no 2_656
C29 H65 3.3460 no 2_756
C30 H4 3.1576 no 1_655
C30 H65 3.5209 no 2_756
C31 H23 3.1851 no .
C31 H29 2.7988 no .
C31 H58 3.5502 no .
C31 H59 3.1623 no 1_655
C31 H75 3.0545 no 1_655
C32 H19 2.9372 no 1_655
C32 H37 2.8802 no .
C32 H69 3.4117 no 1_554
C33 H23 3.1283 no .
C33 H32 3.0762 no .
C33 H75 3.2342 no 1_655
C33 H77 3.2324 no 1_655
C34 H27 3.1658 no 1_455
C34 H41 3.0595 no .
C34 H46 3.1221 no 1_455
C35 H35 2.9999 no 2_746
C35 H42 3.3558 no 2_746
C36 H40 3.5041 no 2_657
C37 H24 3.2703 no 2_657
C37 H25 3.4023 no 2_657
C37 H27 3.4189 no 1_455
C37 H41 3.0502 no .
C37 H46 3.4576 no 1_455
C38 H14 2.9737 no .
C38 H33 3.3648 no 1_455
C38 H34 3.1778 no 2_646
C40 H2 3.1572 no .
C40 H25 3.5955 no .
C40 H79 3.4992 no 2_647
C41 H19 2.9626 no 1_655
C41 H37 3.0162 no .
C41 H51 3.0032 no .
C42 H52 3.1974 no 2_656
C42 H87 3.0496 no 2_646
C43 H14 3.3001 no .
C43 H33 3.2234 no 1_455
C43 H34 3.5976 no 2_646
C43 H62 3.1912 no 1_455
C43 H63 3.2292 no .
C44 H55 3.3704 no 1_655
C44 H58 3.3984 no .
C44 H70 3.5527 no 2_747
C45 H3 3.1574 no .
C45 H83 3.1105 no 2_656
C46 H18 3.1122 no 2_657
C46 H40 3.3497 no 2_657
C46 H57 3.4678 no 2_647
C47 H18 2.7478 no 2_657
C47 H29 3.3942 no .
C47 H56 3.1281 no 2_647
C47 H57 2.9253 no 2_647
C48 H16 3.1034 no 2_647
C48 H86 3.2455 no 2_747
C50 H27 3.2860 no 1_455
C50 H41 2.9537 no .
C50 H43 3.3933 no 1_556
C50 H53 3.0786 no 2_657
C50 H70 3.0493 no .
C51 H19 3.0317 no 1_655
C51 H36 3.0572 no 1_655
C51 H37 3.1140 no .
C52 H66 3.4736 no 1_656
C52 H90 3.0439 no 2_747
C52 H91 2.8745 no 2_757
C53 H17 3.3349 no 2_657
C53 H23 3.1877 no .
C53 H45 3.5643 no 2_757
C53 H75 3.0012 no 1_655
C54 H27 3.0090 no 1_455
C54 H41 3.0508 no .
C54 H66 3.4464 no 1_556
C55 H6 3.1992 no 1_556
C55 H21 3.1917 no 2_757
C55 H22 3.5372 no 2_757
C55 H36 3.4042 no 1_656
C55 H52 3.3829 no 2_757
C55 H90 3.5421 no 2_747
C55 H91 2.9288 no 2_757
C56 H14 3.4247 no .
C56 H33 3.1033 no 1_455
C56 H74 3.4144 no .
C56 H80 3.4198 no .
C57 H23 3.2074 no .
C57 H29 3.3825 no .
C57 H59 3.0038 no 1_655
C57 H75 2.9140 no 1_655
C58 H10 3.4614 no 2_746
C58 H35 2.9243 no 2_746
C59 H12 3.3179 no .
C59 H14 3.1313 no .
C59 H23 3.3467 no .
C59 H33 3.2761 no 1_455
C59 H56 3.4431 no 2_647
C59 H58 3.2621 no .
C59 H80 3.4558 no .
C60 H8 3.4623 no 1_455
C61 H18 2.9243 no 2_657
C61 H40 3.3978 no 2_657
C61 H56 3.5298 no 2_647
C61 H57 3.1307 no 2_647
C61 H72 3.4660 no .
C62 H35 2.7628 no 2_746
C62 H50 2.8888 no 2_756
C62 H80 3.5082 no 1_655
C63 H52 3.2341 no 2_656
C63 H87 3.0586 no 2_646
C64 H53 3.5876 no 2_656
C65 H28 3.3393 no 1_454
C65 H52 3.0846 no 2_656
C65 H87 2.9718 no 2_646
C65 H90 3.1023 no 2_646
C66 H52 3.0215 no 2_656
C66 H53 3.1859 no 2_656
C66 H69 3.2310 no 1_554
C66 H87 2.8389 no 2_646
C67 H2 3.5871 no .
C68 H13 3.5258 no 2_647
C68 H79 3.4195 no 2_647
C69 H23 3.0040 no .
C69 H32 2.9220 no .
C69 H55 3.3745 no 1_655
C69 H75 3.3637 no 1_655
C69 H77 3.4848 no 1_655
C70 H91 2.8910 no 2_757
C70 H92 3.5228 no 2_757
C71 H58 3.5588 no 2_756
C71 H69 3.5875 no 1_554
C71 H70 3.3370 no 1_554
C72 H38 3.3432 no .
C72 H89 3.5096 no 2_747
C73 H89 3.4601 no 2_747
C73 H90 3.2387 no 2_747
C73 H91 2.8340 no 2_757
C74 H66 3.2289 no 1_556
C75 H59 3.0551 no 2_646
C75 H73 3.1659 no 2_746
C75 H76 3.5136 no 2_646
C76 H34 3.5494 no .
C76 H52 3.1216 no 2_656
C76 H53 3.5624 no 2_656
C76 H60 3.2015 no 2_646
C76 H87 2.9280 no 2_646
C77 H28 3.1361 no 2_747
C77 H34 3.2088 no 2_646
C77 H56 3.4565 no 2_647
C78 H92 3.1100 no 1_455
C79 H7 3.1357 no 2_757
C79 H23 3.5050 no 2_657
C79 H53 3.4192 no 2_657
C79 H54 3.5394 no 2_657
C79 H72 3.3561 no 2_657
C80 H12 2.9077 no .
C80 H29 3.5663 no .
C80 H35 2.9783 no 2_746
C80 H42 2.9125 no 2_746
C80 H43 3.5130 no 2_746
C81 H12 3.5501 no 1_455
C81 H18 2.9381 no 2_657
C81 H48 3.3093 no 2_657
C81 H50 3.1844 no 2_656
C81 H57 3.4381 no 2_647
C82 H5 3.1360 no 2_656
C82 H83 3.3434 no 2_656
C83 H35 2.7865 no 2_746
C83 H50 3.0937 no 2_756
C83 H76 3.4552 no 1_655
C84 H10 3.4705 no 2_746
C84 H81 3.3880 no .
C85 H27 3.3515 no 1_454
C85 H47 3.2460 no 1_554
C85 H52 2.9965 no 2_656
C85 H53 3.5144 no 2_656
C85 H69 3.3932 no 1_554
C85 H87 2.8702 no 2_646
C85 H90 3.3414 no 2_646
C86 H23 3.0994 no .
C86 H29 3.3780 no .
C86 H55 3.3664 no 1_655
C86 H75 3.2552 no 1_655
C87 H74 3.4206 no .
C87 H80 3.3189 no .
C88 H6 3.1765 no 1_556
C88 H27 3.0790 no 1_455
C88 H37 3.4656 no 1_556
C88 H41 3.0056 no .
C88 H43 3.4333 no 1_556
C88 H53 3.3451 no 2_657
C88 H66 3.3037 no 1_556
C88 H70 3.2087 no .
C89 H14 3.5119 no .
C89 H33 3.0079 no 1_455
C89 H62 2.9727 no 1_455
C89 H63 3.5320 no .
C89 H74 3.4262 no .
C90 H6 2.8760 no 1_556
C90 H21 3.4449 no 2_757
C90 H22 3.1315 no 2_757
C90 H43 3.5045 no 1_556
C90 H91 2.9296 no 2_757
C92 H32 3.2690 no .
C93 H49 3.5411 no 2_756
C93 H88 3.0403 no .
C94 H27 3.4429 no 1_455
C94 H41 2.9693 no .
C94 H54 3.4728 no 2_657
C94 H72 3.3211 no 2_657
C95 H18 3.0965 no 2_657
C95 H57 3.5999 no 2_647
C96 H62 3.1813 no 1_455
C97 H14 2.9034 no .
C97 H33 3.3750 no 1_455
C97 H56 3.1417 no 2_647
C97 H58 3.0425 no .
C98 H2 3.5926 no 2_657
C98 H24 3.5693 no 2_657
C98 H40 3.5530 no 2_657
C98 H84 3.4705 no 1_455
C99 H18 2.7682 no 2_657
C99 H33 3.3523 no 1_455
C99 H50 3.4749 no 2_656
C99 H57 3.0890 no 2_647
C99 H67 3.3434 no .
C100 H60 3.2374 no 2_646
C100 H64 3.5194 no .
C101 H24 3.1409 no 2_757
C101 H78 3.5414 no 1_655
C102 H74 3.0922 no .
C103 H17 3.3894 no 2_657
C103 H36 3.1529 no 2_656
C103 H44 3.4090 no 2_757
C103 H45 3.5792 no 2_757
C103 H59 3.5549 no 1_655
C104 H55 3.1444 no 1_655
C104 H86 3.5809 no 2_747
H2 O4 2.0201 no .
H2 C40 3.1572 no .
H2 C67 3.5871 no .
H2 C98 3.5926 no 2_647
H2 H38 2.7878 no .
H2 H79 2.8061 no 2_647
H3 O14 2.0144 no .
H3 C45 3.1574 no .
H3 H31 3.4746 no .
H3 H81 3.1685 no .
H3 H88 2.9250 no .
H4 O3 2.0084 no 1_455
H4 C30 3.1576 no 1_455
H4 H8 2.9590 no 1_455
H4 H65 2.8593 no 2_656
H5 O3 3.4418 no 2_746
H5 C82 3.1360 no 2_646
H5 H19 3.5684 no 1_655
H5 H51 3.3945 no .
H5 H60 2.7556 no 2_646
H5 H61 2.6396 no 2_646
H6 C55 3.1992 no 1_554
H6 C88 3.1765 no 1_554
H6 C90 2.8760 no 1_554
H6 H19 3.5046 no 1_655
H6 H28 3.1825 no 1_554
H6 H36 3.0078 no 1_655
H6 H37 3.3933 no .
H6 H69 2.5207 no 1_554
H6 H70 2.6647 no 1_554
H6 H89 3.5434 no 2_746
H7 O10 3.0397 no 2_747
H7 C79 3.1357 no 2_747
H7 H12 2.8899 no .
H7 H22 2.8991 no .
H7 H35 3.3943 no 2_746
H7 H43 3.2611 no 2_746
H7 H57 2.4487 no 2_747
H8 N20 3.4961 no 1_655
H8 C60 3.4623 no 1_655
H8 H4 2.9590 no 1_655
H8 H26 3.4411 no 1_655
H8 H30 2.7677 no 1_655
H8 H65 2.9827 no 2_756
H9 H10 3.0451 no 2_746
H10 C28 3.4579 no 2_756
H10 C58 3.4614 no 2_756
H10 C84 3.4705 no 2_756
H10 H9 3.0451 no 2_756
H10 H20 3.2374 no 2_656
H10 H65 2.7206 no 2_756
H11 O14 2.7806 no .
H11 H20 3.0507 no 2_656
H11 H31 2.9488 no .
H11 H51 3.4998 no .
H12 C26 2.9841 no .
H12 C59 3.3179 no .
H12 C80 2.9077 no .
H12 C81 3.5501 no 1_655
H12 H7 2.8899 no .
H12 H29 2.5690 no .
H12 H50 3.4907 no 2_756
H12 H58 2.7597 no .
H12 H59 3.0673 no 1_655
H12 H68 3.5666 no .
H12 H75 3.5165 no 1_655
H13 O13 3.5999 no 2_757
H13 C68 3.5258 no 2_657
H13 H32 3.0573 no .
H13 H39 2.9906 no 2_657
H13 H40 3.1572 no 2_657
H13 H45 3.5063 no 2_757
H13 H77 3.2294 no 1_655
H14 O6 3.4164 no .
H14 O16 3.5143 no .
H14 C38 2.9737 no .
H14 C43 3.3001 no .
H14 C56 3.4247 no .
H14 C59 3.1313 no .
H14 C89 3.5119 no .
H14 C97 2.9034 no .
H14 H29 3.5863 no .
H14 H30 3.5427 no 2_646
H14 H35 3.5981 no 2_746
H14 H42 3.5677 no 2_746
H15 H40 3.1645 no 2_657
H16 C48 3.1034 no 2_657
H16 H24 2.6557 no 2_657
H16 H25 2.7066 no 2_657
H16 H41 3.5820 no .
H16 H46 3.5766 no 1_455
H16 H72 3.5112 no 2_657
H17 O17 2.5947 no 2_647
H17 C53 3.3349 no 2_647
H17 C103 3.3894 no 2_647
H17 H27 3.4427 no 1_455
H17 H46 2.9949 no 1_455
H17 H66 3.5639 no 1_556
H17 H90 3.1238 no 2_647
H18 C46 3.1122 no 2_647
H18 C47 2.7478 no 2_647
H18 C61 2.9243 no 2_647
H18 C81 2.9381 no 2_647
H18 C95 3.0965 no 2_647
H18 C99 2.7682 no 2_647
H18 H23 3.1937 no 2_647
H18 H32 3.4498 no 2_647
H18 H59 3.4717 no 2_647
H18 H80 3.2495 no 2_647
H19 C21 3.0614 no 1_455
H19 C22 3.0392 no 1_455
H19 C24 2.9787 no 1_455
H19 C32 2.9372 no 1_455
H19 C41 2.9626 no 1_455
H19 C51 3.0317 no 1_455
H19 H5 3.5684 no 1_455
H19 H6 3.5046 no 1_455
H19 H42 3.5703 no 1_455
H20 C29 3.5791 no 2_646
H20 H10 3.2374 no 2_646
H20 H11 3.0507 no 2_646
H20 H31 3.4770 no 2_646
H20 H34 3.4191 no 2_646
H20 H35 3.4565 no 2_646
H20 H62 3.1614 no 1_455
H20 H63 3.2538 no .
H21 O6 2.8788 no .
H21 C55 3.1917 no 2_747
H21 C90 3.4449 no 2_747
H21 H28 3.1516 no 2_747
H21 H29 3.2308 no .
H21 H56 3.1365 no 2_647
H21 H58 2.9492 no .
H21 H70 3.5227 no 2_747
H22 C26 3.5453 no .
H22 C55 3.5372 no 2_747
H22 C90 3.1315 no 2_747
H22 H7 2.8991 no .
H22 H55 3.1525 no 1_655
H22 H57 3.5347 no 2_747
H22 H58 3.0476 no .
H22 H70 2.9399 no 2_747
H23 C31 3.1851 no .
H23 C33 3.1283 no .
H23 C53 3.1877 no .
H23 C57 3.2074 no .
H23 C59 3.3467 no .
H23 C69 3.0040 no .
H23 C79 3.5050 no 2_647
H23 C86 3.0994 no .
H23 H18 3.1937 no 2_657
H23 H29 2.6579 no .
H23 H56 2.9856 no 2_647
H23 H57 3.2555 no 2_647
H23 H67 3.5966 no .
H23 H72 3.5107 no .
H24 C37 3.2703 no 2_647
H24 C98 3.5693 no 2_647
H24 C101 3.1409 no 2_747
H24 H16 2.6557 no 2_647
H24 H46 3.5199 no 2_747
H24 H78 3.0428 no 2_647
H24 H79 3.4089 no 2_647
H24 H84 2.8206 no 2_747
H24 H86 2.5838 no 2_747
H25 O4 2.4303 no .
H25 O11 3.2636 no 2_647
H25 C37 3.4023 no 2_647
H25 C40 3.5955 no .
H25 H16 2.7066 no 2_647
H25 H32 3.3474 no .
H25 H54 3.4050 no .
H25 H78 3.5918 no 2_647
H25 H79 3.2800 no 2_647
H26 H8 3.4411 no 1_455
H27 C34 3.1658 no 1_655
H27 C37 3.4189 no 1_655
H27 C50 3.2860 no 1_655
H27 C54 3.0090 no 1_655
H27 C85 3.3515 no 1_656
H27 C88 3.0790 no 1_655
H27 C94 3.4429 no 1_655
H27 H17 3.4427 no 1_655
H27 H36 3.5298 no 1_656
H27 H52 3.5350 no 2_757
H27 H66 2.8308 no 1_656
H27 H69 3.4990 no 1_655
H27 H90 3.1176 no 2_747
H27 H91 3.4068 no 2_757
H28 O6 3.0568 no 2_757
H28 C65 3.3393 no 1_656
H28 C77 3.1361 no 2_757
H28 H6 3.1825 no 1_556
H28 H21 3.1516 no 2_757
H28 H36 3.1357 no 1_656
H28 H42 3.2527 no 1_556
H28 H52 2.5217 no 2_757
H28 H53 3.5229 no 2_757
H28 H58 3.4568 no 2_757
H28 H91 3.5084 no 2_757
H29 C31 2.7988 no .
H29 C47 3.3942 no .
H29 C57 3.3825 no .
H29 C80 3.5663 no .
H29 C86 3.3780 no .
H29 H12 2.5690 no .
H29 H14 3.5863 no .
H29 H21 3.2308 no .
H29 H23 2.6579 no .
H29 H56 3.2646 no 2_647
H29 H58 3.1638 no .
H29 H80 3.2944 no .
H30 O16 2.9584 no 2_656
H30 H8 2.7677 no 1_455
H30 H14 3.5427 no 2_656
H30 H52 3.3513 no 2_656
H30 H63 3.5238 no 2_656
H30 H65 3.3349 no 2_656
H31 O16 2.7711 no 2_656
H31 H3 3.4746 no .
H31 H11 2.9488 no .
H31 H20 3.4770 no 2_656
H32 O5 2.7108 no .
H32 O11 3.3539 no 2_647
H32 C33 3.0762 no .
H32 C69 2.9220 no .
H32 C92 3.2690 no .
H32 H13 3.0573 no .
H32 H18 3.4498 no 2_657
H32 H25 3.3474 no .
H32 H40 3.3681 no 2_657
H32 H57 3.5529 no 2_647
H32 H72 2.8114 no .
H33 C38 3.3648 no 1_655
H33 C43 3.2234 no 1_655
H33 C56 3.1033 no 1_655
H33 C59 3.2761 no 1_655
H33 C89 3.0079 no 1_655
H33 C97 3.3750 no 1_655
H33 C99 3.3523 no 1_655
H33 H35 3.2423 no 2_746
H33 H50 2.9838 no 2_756
H33 H57 3.3764 no 2_747
H33 H76 3.4189 no 1_655
H33 H80 2.8181 no 1_655
H34 O16 2.5465 no 2_656
H34 C38 3.1778 no 2_656
H34 C43 3.5976 no 2_656
H34 C76 3.5494 no .
H34 C77 3.2088 no 2_656
H34 H20 3.4191 no 2_656
H34 H37 3.4527 no .
H34 H51 3.0747 no .
H34 H53 2.8149 no 2_656
H35 C26 2.8575 no 2_756
H35 C35 2.9999 no 2_756
H35 C58 2.9243 no 2_756
H35 C62 2.7628 no 2_756
H35 C80 2.9783 no 2_756
H35 C83 2.7865 no 2_756
H35 H7 3.3943 no 2_756
H35 H14 3.5981 no 2_756
H35 H20 3.4565 no 2_656
H35 H33 3.2423 no 2_756
H35 H58 3.5599 no 2_756
H35 H62 3.2985 no 2_756
H36 O7 3.2179 no 1_455
H36 O8 3.4217 no 2_646
H36 C24 3.0409 no 1_455
H36 C51 3.0572 no 1_455
H36 C55 3.4042 no 1_454
H36 C103 3.1529 no 2_646
H36 H6 3.0078 no 1_455
H36 H27 3.5298 no 1_454
H36 H28 3.1357 no 1_454
H36 H49 3.4133 no 1_455
H36 H52 3.5822 no 2_656
H36 H87 3.5183 no 2_646
H36 H89 3.3982 no 2_646
H36 H90 2.3774 no 2_646
H37 C21 3.2529 no .
H37 C22 3.2416 no .
H37 C24 2.9433 no .
H37 C32 2.8802 no .
H37 C41 3.0162 no .
H37 C51 3.1140 no .
H37 C88 3.4656 no 1_554
H37 H6 3.3933 no .
H37 H34 3.4527 no .
H37 H43 3.5554 no .
H37 H47 3.4042 no 1_554
H37 H52 3.4900 no 2_656
H37 H53 3.2119 no 2_656
H37 H69 2.6315 no 1_554
H37 H87 3.3304 no 2_646
H38 N1 3.3356 no .
H38 C72 3.3432 no .
H38 H2 2.7878 no .
H38 H44 2.6678 no .
H38 H71 3.3744 no .
H38 H79 3.1766 no 2_647
H39 O13 2.7997 no 1_455
H39 O17 3.4761 no 2_647
H39 H13 2.9906 no 2_647
H39 H45 3.0314 no 1_455
H39 H46 3.3803 no 1_455
H40 C36 3.5041 no 2_647
H40 C46 3.3497 no 2_647
H40 C61 3.3978 no 2_647
H40 C98 3.5530 no 2_647
H40 H13 3.1572 no 2_647
H40 H15 3.1645 no 2_647
H40 H32 3.3681 no 2_647
H40 H79 2.8016 no 2_647
H41 C34 3.0595 no .
H41 C37 3.0502 no .
H41 C50 2.9537 no .
H41 C54 3.0508 no .
H41 C88 3.0056 no .
H41 C94 2.9693 no .
H41 H16 3.5820 no .
H41 H69 3.5311 no .
H41 H91 3.4549 no 2_757
H42 C26 3.3869 no 2_756
H42 C35 3.3558 no 2_756
H42 C80 2.9125 no 2_756
H42 H14 3.5677 no 2_756
H42 H19 3.5703 no 1_655
H42 H28 3.2527 no 1_554
H42 H58 2.8363 no 2_756
H42 H70 3.2376 no 1_554
H43 O10 2.7273 no 1_554
H43 C26 3.3493 no 2_756
H43 C50 3.3933 no 1_554
H43 C80 3.5130 no 2_756
H43 C88 3.4333 no 1_554
H43 C90 3.5045 no 1_554
H43 H7 3.2611 no 2_756
H43 H37 3.5554 no .
H43 H53 3.1769 no 2_656
H43 H58 3.5313 no 2_756
H43 H69 2.8904 no 1_554
H43 H70 2.6842 no 1_554
H44 O17 3.0390 no 2_747
H44 C103 3.4090 no 2_747
H44 H38 2.6678 no .
H44 H48 3.3325 no .
H44 H79 3.5737 no 2_647
H44 H89 2.8368 no 2_747
H45 O17 2.6863 no 2_747
H45 C53 3.5643 no 2_747
H45 C103 3.5792 no 2_747
H45 H13 3.5063 no 2_747
H45 H39 3.0314 no 1_655
H45 H89 3.4096 no 2_747
H45 H1 3.5502 no 1_655
H46 O1 2.9636 no 1_655
H46 O17 3.2549 no 2_747
H46 C34 3.1221 no 1_655
H46 C37 3.4576 no 1_655
H46 H16 3.5766 no 1_655
H46 H17 2.9949 no 1_655
H46 H24 3.5199 no 2_757
H46 H39 3.3803 no 1_655
H46 H90 3.4252 no 2_747
H46 H91 3.3559 no 2_757
H47 C85 3.2460 no 1_556
H47 H37 3.4042 no 1_556
H47 H66 2.4100 no 1_556
H47 H80 3.5237 no 2_647
H48 O7 3.3987 no 1_556
H48 C81 3.3093 no 2_647
H48 H44 3.3325 no .
H48 H59 3.2183 no 2_647
H48 H89 3.0743 no 2_747
H49 O8 2.7621 no 2_746
H49 C93 3.5411 no 2_746
H49 H36 3.4133 no 1_655
H49 H59 3.4667 no 2_646
H49 H68 2.7075 no 2_746
H49 H73 2.9071 no 2_746
H49 H74 3.2989 no 2_746
H50 O8 3.2522 no 2_746
H50 C26 3.4090 no 2_746
H50 C62 2.8888 no 2_746
H50 C81 3.1844 no 2_646
H50 C83 3.0937 no 2_746
H50 C99 3.4749 no 2_646
H50 H12 3.4907 no 2_746
H50 H33 2.9838 no 2_746
H50 H59 2.4425 no 2_646
H50 H62 3.2801 no 2_746
H50 H73 3.4877 no 2_746
H50 H76 3.3146 no 2_646
H50 H80 3.0251 no 2_646
H51 O9 2.8967 no .
H51 O16 3.4741 no 2_656
H51 C22 3.2886 no .
H51 C41 3.0032 no .
H51 H5 3.3945 no .
H51 H11 3.4998 no .
H51 H34 3.0747 no .
H51 H60 3.0376 no 2_646
H51 H87 3.4488 no 2_646
H52 C42 3.1974 no 2_646
H52 C55 3.3829 no 2_747
H52 C63 3.2341 no 2_646
H52 C65 3.0846 no 2_646
H52 C66 3.0215 no 2_646
H52 C76 3.1216 no 2_646
H52 C85 2.9965 no 2_646
H52 H27 3.5350 no 2_747
H52 H28 2.5217 no 2_747
H52 H30 3.3513 no 2_646
H52 H36 3.5822 no 2_646
H52 H37 3.4900 no 2_646
H52 H66 3.4618 no 2_646
H53 O10 2.6196 no 2_647
H53 C50 3.0786 no 2_647
H53 C64 3.5876 no 2_646
H53 C66 3.1859 no 2_646
H53 C76 3.5624 no 2_646
H53 C79 3.4192 no 2_647
H53 C85 3.5144 no 2_646
H53 C88 3.3451 no 2_647
H53 H28 3.5229 no 2_747
H53 H34 2.8149 no 2_646
H53 H37 3.2119 no 2_646
H53 H43 3.1769 no 2_646
H53 H56 3.1203 no 2_647
H53 H69 3.0937 no 2_647
H54 O11 2.5763 no 2_647
H54 C79 3.5394 no 2_647
H54 C94 3.4728 no 2_647
H54 H25 3.4050 no .
H54 H57 3.3578 no 2_647
H54 H92 3.3465 no 1_455
H55 O5 3.4370 no 1_455
H55 O13 3.4936 no 1_455
H55 C44 3.3704 no 1_455
H55 C69 3.3745 no 1_455
H55 C86 3.3664 no 1_455
H55 C104 3.1444 no 1_455
H55 H22 3.1525 no 1_455
H55 H92 2.3156 no 1_455
H56 O6 2.7361 no 2_657
H56 C47 3.1281 no 2_657
H56 C59 3.4431 no 2_657
H56 C61 3.5298 no 2_657
H56 C77 3.4565 no 2_657
H56 C97 3.1417 no 2_657
H56 H21 3.1365 no 2_657
H56 H23 2.9856 no 2_657
H56 H29 3.2646 no 2_657
H56 H53 3.1203 no 2_657
H56 H72 2.9838 no 2_657
H57 C26 3.2863 no 2_757
H57 C46 3.4678 no 2_657
H57 C47 2.9253 no 2_657
H57 C61 3.1307 no 2_657
H57 C81 3.4381 no 2_657
H57 C95 3.5999 no 2_657
H57 C99 3.0890 no 2_657
H57 H7 2.4487 no 2_757
H57 H22 3.5347 no 2_757
H57 H23 3.2555 no 2_657
H57 H32 3.5529 no 2_657
H57 H33 3.3764 no 2_757
H57 H54 3.3578 no 2_657
H57 H80 3.4722 no 2_657
H58 O6 2.7420 no .
H58 C31 3.5502 no .
H58 C44 3.3984 no .
H58 C59 3.2621 no .
H58 C71 3.5588 no 2_746
H58 C97 3.0425 no .
H58 H12 2.7597 no .
H58 H21 2.9492 no .
H58 H22 3.0476 no .
H58 H28 3.4568 no 2_747
H58 H29 3.1638 no .
H58 H35 3.5599 no 2_746
H58 H42 2.8363 no 2_746
H58 H43 3.5313 no 2_746
H59 O7 2.9190 no 2_656
H59 O8 2.8756 no 1_455
H59 C31 3.1623 no 1_455
H59 C57 3.0038 no 1_455
H59 C75 3.0551 no 2_656
H59 C103 3.5549 no 1_455
H59 H12 3.0673 no 1_455
H59 H18 3.4717 no 2_657
H59 H48 3.2183 no 2_657
H59 H49 3.4667 no 2_656
H59 H50 2.4425 no 2_656
H59 H89 3.2081 no 1_455
H60 C22 3.2219 no 2_656
H60 C76 3.2015 no 2_656
H60 C100 3.2374 no 2_656
H60 H5 2.7556 no 2_656
H60 H51 3.0376 no 2_656
H60 H64 3.3959 no 2_656
H60 H81 2.9197 no 2_656
H60 H83 2.7044 no 2_656
H61 O2 3.0117 no 2_656
H61 O3 2.5076 no 1_455
H61 C21 3.4204 no 2_656
H61 C22 3.2460 no 2_656
H61 H5 2.6396 no 2_656
H61 H62 3.3091 no 1_455
H61 H65 3.5340 no 2_656
H61 H73 3.3924 no 1_455
H62 O2 3.2676 no 2_756
H62 O12 2.6728 no 1_655
H62 C43 3.1912 no 1_655
H62 C89 2.9727 no 1_655
H62 C96 3.1813 no 1_655
H62 H20 3.1614 no 1_655
H62 H35 3.2985 no 2_746
H62 H50 3.2801 no 2_756
H62 H61 3.3091 no 1_655
H62 H76 2.7529 no 1_655
H63 C43 3.2292 no .
H63 C89 3.5320 no .
H63 H20 3.2538 no .
H63 H30 3.5238 no 2_646
H63 H81 3.2025 no .
H63 H82 3.5328 no .
H64 C100 3.5194 no .
H64 H60 3.3959 no 2_646
H64 H81 2.6970 no .
H65 O3 3.0453 no 2_746
H65 N20 3.1803 no 2_646
H65 C27 3.5819 no 2_746
H65 C29 3.3460 no 2_746
H65 C30 3.5209 no 2_746
H65 H4 2.8593 no 2_646
H65 H8 2.9827 no 2_746
H65 H10 2.7206 no 2_746
H65 H30 3.3349 no 2_646
H65 H61 3.5340 no 2_646
H66 C52 3.4736 no 1_454
H66 C54 3.4464 no 1_554
H66 C74 3.2289 no 1_554
H66 C88 3.3037 no 1_554
H66 H17 3.5639 no 1_554
H66 H27 2.8308 no 1_454
H66 H47 2.4100 no 1_554
H66 H52 3.4618 no 2_656
H66 H67 3.4894 no 2_646
H66 H69 2.9634 no 1_554
H66 H87 3.3680 no 2_646
H66 H90 2.8725 no 2_646
H67 C99 3.3434 no .
H67 H23 3.5966 no .
H67 H66 3.4894 no 2_656
H67 H80 2.5045 no .
H68 O8 3.0247 no .
H68 H12 3.5666 no .
H68 H49 2.7075 no 2_756
H68 H74 3.2236 no .
H69 C24 2.8919 no 1_556
H69 C32 3.4117 no 1_556
H69 C66 3.2310 no 1_556
H69 C71 3.5875 no 1_556
H69 C85 3.3932 no 1_556
H69 H6 2.5207 no 1_556
H69 H27 3.4990 no 1_455
H69 H37 2.6315 no 1_556
H69 H41 3.5311 no .
H69 H43 2.8904 no 1_556
H69 H53 3.0937 no 2_657
H69 H66 2.9634 no 1_556
H69 H70 3.2118 no .
H70 O10 2.9515 no .
H70 C24 3.4824 no 1_556
H70 C44 3.5527 no 2_757
H70 C50 3.0493 no .
H70 C71 3.3370 no 1_556
H70 C88 3.2087 no .
H70 H6 2.6647 no 1_556
H70 H21 3.5227 no 2_757
H70 H22 2.9399 no 2_757
H70 H42 3.2376 no 1_556
H70 H43 2.6842 no 1_556
H70 H69 3.2118 no .
H70 H91 3.4703 no 2_757
H71 H38 3.3744 no .
H72 O11 2.6986 no 2_647
H72 C61 3.4660 no .
H72 C79 3.3561 no 2_647
H72 C94 3.3211 no 2_647
H72 H16 3.5112 no 2_647
H72 H23 3.5107 no .
H72 H32 2.8114 no .
H72 H56 2.9838 no 2_647
H73 O2 2.5218 no 2_756
H73 C21 3.4680 no 2_756
H73 C75 3.1659 no 2_756
H73 H49 2.9071 no 2_756
H73 H50 3.4877 no 2_756
H73 H61 3.3924 no 1_655
H73 H88 3.3062 no .
H74 O12 3.5378 no .
H74 O14 3.4596 no .
H74 C56 3.4144 no .
H74 C87 3.4206 no .
H74 C89 3.4262 no .
H74 C102 3.0922 no .
H74 H49 3.2989 no 2_756
H74 H68 3.2236 no .
H74 H88 2.2410 no .
H75 O8 3.5882 no 1_455
H75 C31 3.0545 no 1_455
H75 C33 3.2342 no 1_455
H75 C53 3.0012 no 1_455
H75 C57 2.9140 no 1_455
H75 C69 3.3637 no 1_455
H75 C86 3.2552 no 1_455
H75 H12 3.5165 no 1_455
H76 O2 2.6379 no 2_656
H76 C21 3.3480 no 2_656
H76 C75 3.5136 no 2_656
H76 C83 3.4552 no 1_455
H76 H33 3.4189 no 1_455
H76 H50 3.3146 no 2_656
H76 H62 2.7529 no 1_455
H77 C33 3.2324 no 1_455
H77 C69 3.4848 no 1_455
H77 H13 3.2294 no 1_455
H77 H84 3.3122 no 1_455
H77 H85 3.5894 no 1_455
H78 C101 3.5414 no 1_455
H78 H24 3.0428 no 2_657
H78 H25 3.5918 no 2_657
H78 H84 2.7520 no 1_455
H79 O4 2.9674 no 2_657
H79 N1 3.1386 no 2_657
H79 C1 3.5629 no 2_657
H79 C40 3.4992 no 2_657
H79 C68 3.4195 no 2_657
H79 H2 2.8061 no 2_657
H79 H24 3.4089 no 2_657
H79 H25 3.2800 no 2_657
H79 H38 3.1766 no 2_657
H79 H40 2.8016 no 2_657
H79 H44 3.5737 no 2_657
H80 C56 3.4198 no .
H80 C59 3.4558 no .
H80 C62 3.5082 no 1_455
H80 C87 3.3189 no .
H80 H18 3.2495 no 2_657
H80 H29 3.2944 no .
H80 H33 2.8181 no 1_455
H80 H47 3.5237 no 2_657
H80 H50 3.0251 no 2_656
H80 H57 3.4722 no 2_647
H80 H67 2.5045 no .
H81 C84 3.3880 no .
H81 H3 3.1685 no .
H81 H60 2.9197 no 2_646
H81 H63 3.2025 no .
H81 H64 2.6970 no .
H82 H63 3.5328 no .
H83 O14 2.6702 no 2_646
H83 C45 3.1105 no 2_646
H83 C82 3.3434 no 2_646
H83 H60 2.7044 no 2_646
H83 H87 3.5585 no 2_646
H84 C98 3.4705 no 1_655
H84 H24 2.8206 no 2_757
H84 H77 3.3122 no 1_655
H84 H78 2.7520 no 1_655
H84 H1 3.1714 no 1_655
H85 H77 3.5894 no 1_655
H86 O13 2.7722 no 2_757
H86 C1 3.2026 no 2_757
H86 C48 3.2455 no 2_757
H86 C104 3.5809 no 2_757
H86 H24 2.5838 no 2_757
H86 H91 3.1539 no 2_757
H86 H92 3.2033 no 2_757
H87 C42 3.0496 no 2_656
H87 C63 3.0586 no 2_656
H87 C65 2.9718 no 2_656
H87 C66 2.8389 no 2_656
H87 C76 2.9280 no 2_656
H87 C85 2.8702 no 2_656
H87 H36 3.5183 no 2_656
H87 H37 3.3304 no 2_656
H87 H51 3.4488 no 2_656
H87 H66 3.3680 no 2_656
H87 H83 3.5585 no 2_656
H88 N18 3.2368 no .
H88 C93 3.0403 no .
H88 H3 2.9250 no .
H88 H73 3.3062 no .
H88 H74 2.2410 no .
H89 O7 2.9233 no 2_756
H89 C25 3.5020 no 2_757
H89 C72 3.5096 no 2_757
H89 C73 3.4601 no 2_757
H89 H6 3.5434 no 2_756
H89 H36 3.3982 no 2_656
H89 H44 2.8368 no 2_757
H89 H45 3.4096 no 2_757
H89 H48 3.0743 no 2_757
H89 H59 3.2081 no 1_655
H90 O7 3.4457 no 2_756
H90 C52 3.0439 no 2_757
H90 C55 3.5421 no 2_757
H90 C65 3.1023 no 2_656
H90 C73 3.2387 no 2_757
H90 C85 3.3414 no 2_656
H90 H17 3.1238 no 2_657
H90 H27 3.1176 no 2_757
H90 H36 2.3774 no 2_656
H90 H46 3.4252 no 2_757
H90 H66 2.8725 no 2_656
H91 C25 2.8623 no 2_747
H91 C52 2.8745 no 2_747
H91 C55 2.9288 no 2_747
H91 C70 2.8910 no 2_747
H91 C73 2.8340 no 2_747
H91 C90 2.9296 no 2_747
H91 H27 3.4068 no 2_747
H91 H28 3.5084 no 2_747
H91 H41 3.4549 no 2_747
H91 H46 3.3559 no 2_747
H91 H70 3.4703 no 2_747
H91 H86 3.1539 no 2_747
H92 N2 3.3093 no 1_655
H92 C70 3.5228 no 2_747
H92 C78 3.1100 no 1_655
H92 H54 3.3465 no 1_655
H92 H55 2.3156 no 1_655
H92 H86 3.2033 no 2_747
H92 H1 2.9965 no 1_655
H1 O13 2.0329 no 1_455
H1 C1 3.1634 no 1_455
H1 H45 3.5502 no 1_455
H1 H84 3.1714 no 1_455
H1 H92 2.9965 no 1_455

loop_
_geom_hbond_atom_site_label_D
_geom_hbond_atom_site_label_H
_geom_hbond_atom_site_label_A
_geom_hbond_site_symmetry_A
_geom_hbond_distance_DA
_geom_hbond_distance_DH
_geom_hbond_distance_HA
_geom_hbond_angle_DHA
_geom_hbond_publ_flag
N1 H2 O4 . 2.873(4) 0.860 2.020 171.4 no
N2 H1 O13 1_455 2.854(4) 0.860 2.033 159.2 no
N18 H3 O14 . 2.834(4) 0.860 2.014 159.1 no
N20 H4 O3 1_455 2.865(4) 0.860 2.008 173.9 no

loop_
_geom_torsion_atom_site_label_1
_geom_torsion_atom_site_label_2
_geom_torsion_atom_site_label_3
_geom_torsion_atom_site_label_4
_geom_torsion
_geom_torsion_publ_flag
C34 O1 C67 C39 43.9(4) no
C34 O1 C67 C68 168.8(3) no
C67 O1 C34 C37 167.1(3) no
C67 O1 C34 C54 -14.7(5) no
C21 O2 C75 O7 -22.2(4) no
C75 O2 C21 C22 -167.2(3) no
C75 O2 C21 C51 13.1(4) no
C69 O5 C92 C48 -177.7(3) no
C69 O5 C92 C104 45.9(5) no
C92 O5 C69 C33 166.7(3) no
C92 O5 C69 C86 -14.3(5) no
C77 O6 C97 C38 -11.5(4) no
C77 O6 C97 C59 173.9(4) no
C97 O6 C77 O16 18.1(4) no
C51 O7 C75 O2 22.5(4) no
C75 O7 C51 C21 -14.3(4) no
C75 O7 C51 C24 166.9(4) no
C57 O8 C103 O17 -13.4(4) no
C103 O8 C57 C31 -170.7(4) no
C103 O8 C57 C53 9.2(4) no
C27 O9 C41 C22 165.8(3) no
C27 O9 C41 C32 -14.9(4) no
C41 O9 C27 C29 168.7(3) no
C41 O9 C27 C64 45.9(4) no
C50 O10 C79 O11 -20.5(4) no
C79 O10 C50 C88 -171.6(4) no
C79 O10 C50 C94 13.1(4) no
C79 O11 C94 C37 171.6(4) no
C79 O11 C94 C50 -12.1(4) no
C94 O11 C79 O10 20.2(4) no
C89 O12 C96 C82 177.1(3) no
C89 O12 C96 C102 49.2(5) no
C96 O12 C89 C43 168.4(3) no
C96 O12 C89 C56 -12.6(5) no
C38 O16 C77 O6 -18.0(4) no
C77 O16 C38 C43 -172.2(4) no
C77 O16 C38 C97 10.8(4) no
C53 O17 C103 O8 12.4(4) no
C103 O17 C53 C33 172.2(4) no
C103 O17 C53 C57 -6.7(4) no
C1 N1 C72 C91 101.8(4) no
C72 N1 C1 O13 5.7(6) no
C72 N1 C1 C48 -176.0(3) no
C40 N2 C78 C36 -74.8(5) no
C78 N2 C40 O4 1.6(6) no
C78 N2 C40 C68 177.5(3) no
C30 N18 C93 C28 -76.3(5) no
C93 N18 C30 O3 0.3(6) no
C93 N18 C30 C29 177.1(3) no
C45 N20 C60 C49 103.4(4) no
C60 N20 C45 O14 3.3(6) no
C60 N20 C45 C82 -177.7(3) no
O13 C1 C48 C92 -56.8(5) no
N1 C1 C48 C92 124.9(4) no
O2 C21 C22 C41 -178.5(3) no
O2 C21 C51 O7 0.6(4) no
O2 C21 C51 C24 179.5(3) no
C22 C21 C51 O7 -179.1(3) no
C22 C21 C51 C24 -0.2(5) no
C51 C21 C22 C41 1.1(5) no
C21 C22 C41 O9 177.9(3) no
C21 C22 C41 C32 -1.4(5) no
C32 C24 C51 O7 178.1(3) no
C32 C24 C51 C21 -0.4(5) no
C51 C24 C32 C41 0.2(5) no
C51 C24 C32 C71 -179.1(3) no
C70 C25 C73 C52 1.0(6) no
C73 C25 C70 C90 -0.7(6) no
C70 C25 C91 C72 -114.4(4) no
C70 C25 C91 C101 118.8(4) no
C91 C25 C70 C90 -179.7(4) no
C73 C25 C91 C72 66.6(5) no
C73 C25 C91 C101 -60.2(5) no
C91 C25 C73 C52 -180.0(4) no
C62 C26 C80 C35 0.5(6) no
C80 C26 C62 C83 -0.5(6) no
O9 C27 C29 C30 57.7(4) no
O9 C27 C64 C71 -63.1(4) no
C29 C27 C64 C71 179.0(3) no
C64 C27 C29 C30 178.5(3) no
C84 C28 C58 C35 -35.4(5) no
C84 C28 C58 C83 148.8(4) no
C58 C28 C93 N18 176.3(3) no
C93 C28 C58 C35 90.0(4) no
C93 C28 C58 C83 -85.8(4) no
C84 C28 C93 N18 -56.2(5) no
C27 C29 C30 O3 55.1(5) no
C27 C29 C30 N18 -121.7(4) no
C57 C31 C86 C44 -178.0(3) no
C57 C31 C86 C69 2.6(5) no
C86 C31 C57 O8 -179.9(3) no
C86 C31 C57 C53 0.2(5) no
C24 C32 C41 O9 -178.5(3) no
C24 C32 C41 C22 0.8(5) no
C24 C32 C71 C64 160.8(3) no
C41 C32 C71 C64 -18.5(5) no
C71 C32 C41 O9 0.8(5) no
C71 C32 C41 C22 -180.0(3) no
C53 C33 C69 O5 -176.3(3) no
C53 C33 C69 C86 4.8(5) no
C69 C33 C53 O17 179.4(3) no
C69 C33 C53 C57 -1.8(5) no
O1 C34 C37 C94 177.7(3) no
O1 C34 C54 C74 2.6(6) no
O1 C34 C54 C88 -177.5(3) no
C37 C34 C54 C74 -179.4(4) no
C37 C34 C54 C88 0.5(6) no
C54 C34 C37 C94 -0.4(6) no
C58 C35 C80 C26 -0.3(6) no
C80 C35 C58 C28 -175.8(4) no
C80 C35 C58 C83 0.1(6) no
C46 C36 C78 N2 175.5(3) no
C78 C36 C46 C61 -92.9(4) no
C78 C36 C46 C95 82.7(4) no
C98 C36 C46 C61 142.7(4) no
C98 C36 C46 C95 -41.7(5) no
C98 C36 C78 N2 -58.6(4) no
C34 C37 C94 O11 175.9(4) no
C34 C37 C94 C50 0.1(6) no
O16 C38 C43 C89 -177.7(4) no
O16 C38 C97 O6 0.4(5) no
O16 C38 C97 C59 175.4(3) no
C43 C38 C97 O6 -176.8(4) no
C43 C38 C97 C59 -1.8(6) no
C97 C38 C43 C89 -1.0(6) no
C67 C39 C74 C54 48.6(4) no
C74 C39 C67 O1 -61.7(4) no
C74 C39 C67 C68 179.6(3) no
O4 C40 C68 C67 53.8(5) no
N2 C40 C68 C67 -122.3(4) no
C63 C42 C65 C85 0.5(6) no
C65 C42 C63 C49 178.0(4) no
C65 C42 C63 C76 -0.6(6) no
C38 C43 C89 O12 -176.6(4) no
C38 C43 C89 C56 4.5(6) no
C86 C44 C104 C92 37.7(6) no
C104 C44 C86 C31 173.2(4) no
C104 C44 C86 C69 -7.4(5) no
O14 C45 C82 C96 -59.4(5) no
N20 C45 C82 C96 121.6(4) no
C36 C46 C61 C47 175.0(3) no
C36 C46 C95 C81 -175.1(4) no
C61 C46 C95 C81 0.6(6) no
C95 C46 C61 C47 -0.8(6) no
C61 C47 C99 C81 0.9(6) no
C99 C47 C61 C46 0.1(6) no
C1 C48 C92 O5 -42.8(5) no
C1 C48 C92 C104 89.6(5) no
C60 C49 C63 C42 -103.6(4) no
C60 C49 C63 C76 74.9(4) no
C63 C49 C60 N20 175.7(3) no
C100 C49 C60 N20 -56.5(5) no
C100 C49 C63 C42 129.1(4) no
C100 C49 C63 C76 -52.4(5) no
O10 C50 C88 C54 -174.9(3) no
O10 C50 C94 O11 -0.6(4) no
O10 C50 C94 C37 175.9(3) no
C88 C50 C94 O11 -176.4(3) no
C88 C50 C94 C37 0.2(6) no
C94 C50 C88 C54 -0.1(6) no
C55 C52 C73 C25 -0.7(6) no
C73 C52 C55 C90 -0.1(7) no
O17 C53 C57 O8 -1.6(4) no
O17 C53 C57 C31 178.3(3) no
C33 C53 C57 O8 179.5(3) no
C33 C53 C57 C31 -0.6(6) no
C34 C54 C74 C39 -20.6(5) no
C34 C54 C88 C50 -0.2(5) no
C74 C54 C88 C50 179.7(3) no
C88 C54 C74 C39 159.5(3) no
C52 C55 C90 C70 0.4(7) no
C59 C56 C87 C102 165.9(4) no
C87 C56 C59 C97 -176.6(4) no
C59 C56 C89 O12 176.2(4) no
C59 C56 C89 C43 -4.9(6) no
C89 C56 C59 C97 1.9(6) no
C87 C56 C89 O12 -5.3(6) no
C87 C56 C89 C43 173.6(4) no
C89 C56 C87 C102 -12.5(5) no
C28 C58 C83 C62 176.0(4) no
C35 C58 C83 C62 -0.0(6) no
C56 C59 C97 O6 175.3(4) no
C56 C59 C97 C38 1.4(6) no
C26 C62 C83 C58 0.3(6) no
C42 C63 C76 C66 -0.0(6) no
C49 C63 C76 C66 -178.6(4) no
C27 C64 C71 C32 47.9(4) no
C42 C65 C85 C66 0.1(6) no
C76 C66 C85 C65 -0.7(6) no
C85 C66 C76 C63 0.7(6) no
O1 C67 C68 C40 58.3(4) no
C39 C67 C68 C40 -179.6(3) no
O5 C69 C86 C31 175.9(3) no
O5 C69 C86 C44 -3.5(5) no
C33 C69 C86 C31 -5.3(5) no
C33 C69 C86 C44 175.3(3) no
C25 C70 C90 C55 -0.0(7) no
N1 C72 C91 C25 176.6(3) no
N1 C72 C91 C101 -56.0(4) no
C95 C81 C99 C47 -1.1(7) no
C99 C81 C95 C46 0.3(7) no
C45 C82 C96 O12 -40.2(5) no
C45 C82 C96 C102 83.9(5) no
C56 C87 C102 C96 46.2(5) no
O5 C92 C104 C44 -58.5(6) no
C48 C92 C104 C44 172.6(4) no
O12 C96 C102 C87 -66.0(5) no
C82 C96 C102 C87 172.7(4) no
